data_7123830
loop_
_publ_author_name
'Zhang, Zhenglin'
'Lieu, Thien'
'Wu, Chia-Hua'
'Wang, Xiqu'
'Wu, Judy I-Chia'
'Daugulis, Olafs'
'Miljanic, Ognjen \<S.'

_publ_section_title
;
 Solvation-Dependent Switching of Solid-state Luminescence of a
 Fluorinated Aromatic Tetrapyrazole
;
_journal_name_full 'Chemical Communications'
_journal_paper_doi 10.1039/C9CC03932E
_journal_year 2019
_chemical_formula_sum 'C74 H56 F16 N12 O4'
_chemical_formula_weight 1481.30
_space_group_crystal_system triclinic
_space_group_IT_number 2
_space_group_name_Hall '-P 1'
_space_group_name_H-M_alt 'P -1'
_symmetry_space_group_name_Hall '-P 1'
_symmetry_space_group_name_H-M 'P -1'
_atom_sites_solution_hydrogens geom
_audit_creation_method SHELXL-2014/7
_audit_update_record
;
2019-04-11 deposited with the CCDC.    2019-07-10 downloaded from the CCDC.
;
_cell_angle_alpha 88.9760(10)
_cell_angle_beta 72.8050(10)
_cell_angle_gamma 70.2550(10)
_cell_formula_units_Z 4
_cell_length_a 17.4361(3)
_cell_length_b 20.2383(4)
_cell_length_c 21.2515(4)
_cell_measurement_reflns_used 9938
_cell_measurement_temperature 123(2)
_cell_measurement_theta_max 66.60
_cell_measurement_theta_min 2.83
_cell_volume 6714.7(2)
_computing_cell_refinement 'Bruker SAINT'
_computing_data_collection 'Bruker APEX2'
_computing_data_reduction 'Bruker SAINT'
_computing_structure_refinement 'SHELXL-2014 (Sheldrick 2014)'
_computing_structure_solution 'SHELXT-2014 (Sheldrick 2014)'
_diffrn_ambient_temperature 123(2)
_diffrn_measured_fraction_theta_full 0.972
_diffrn_measured_fraction_theta_max 0.972
_diffrn_measurement_device_type 'Bruker APEX-II CCD'
_diffrn_measurement_method 'narrow frame \w scans'
_diffrn_radiation_type CuK\a
_diffrn_radiation_wavelength 1.54178
_diffrn_reflns_av_R_equivalents 0.0476
_diffrn_reflns_av_unetI/netI 0.0641
_diffrn_reflns_Laue_measured_fraction_full 0.972
_diffrn_reflns_Laue_measured_fraction_max 0.972
_diffrn_reflns_limit_h_max 20
_diffrn_reflns_limit_h_min -20
_diffrn_reflns_limit_k_max 24
_diffrn_reflns_limit_k_min -24
_diffrn_reflns_limit_l_max 25
_diffrn_reflns_limit_l_min -25
_diffrn_reflns_number 60699
_diffrn_reflns_point_group_measured_fraction_full 0.972
_diffrn_reflns_point_group_measured_fraction_max 0.972
_diffrn_reflns_theta_full 66.667
_diffrn_reflns_theta_max 66.667
_diffrn_reflns_theta_min 2.185
_exptl_absorpt_coefficient_mu 1.069
_exptl_absorpt_correction_T_max 0.752819
_exptl_absorpt_correction_T_min 0.564543
_exptl_absorpt_correction_type empirical
_exptl_absorpt_process_details TWINABS
_exptl_crystal_colour colourless
_exptl_crystal_density_diffrn 1.465
_exptl_crystal_description PLATE
_exptl_crystal_F_000 3040
_exptl_crystal_size_max 0.380
_exptl_crystal_size_mid 0.310
_exptl_crystal_size_min 0.010
_refine_diff_density_max 0.891
_refine_diff_density_min -0.398
_refine_diff_density_rms 0.068
_refine_ls_extinction_method none
_refine_ls_goodness_of_fit_ref 1.033
_refine_ls_hydrogen_treatment constr
_refine_ls_matrix_type full
_refine_ls_number_parameters 2135
_refine_ls_number_reflns 60699
_refine_ls_number_restraints 1507
_refine_ls_restrained_S_all 1.041
_refine_ls_R_factor_all 0.0917
_refine_ls_R_factor_gt 0.0669
_refine_ls_shift/su_max 0.001
_refine_ls_shift/su_mean 0.000
_refine_ls_structure_factor_coef Fsqd
_refine_ls_weighting_details 'w=1/[\s^2^(Fo^2^)+(0.1049P)^2^+2.5382P] where P=(Fo^2^+2Fc^2^)/3'
_refine_ls_weighting_scheme calc
_refine_ls_wR_factor_gt 0.1771
_refine_ls_wR_factor_ref 0.1994
_reflns_Friedel_coverage 0.000
_reflns_number_gt 45299
_reflns_number_total 60699
_reflns_threshold_expression 'I > 2\s(I)'
_cod_data_source_file c9cc03932e3.cif
_cod_data_source_block P8-6_XW147
_cod_database_code 7123830
_shelx_shelxl_version_number 2014/7
_shelx_space_group_comment
;
The symmetry employed for this shelxl refinement is uniquely defined
by the following loop, which should always be used as a source of
symmetry information in preference to the above space-group names.
They are only intended as comments.
;
_shelx_estimated_absorpt_t_min 0.687
_shelx_estimated_absorpt_t_max 0.989

loop_
_space_group_symop_operation_xyz
'x, y, z'
'-x, -y, -z'

loop_
_atom_site_label
_atom_site_type_symbol
_atom_site_fract_x
_atom_site_fract_y
_atom_site_fract_z
_atom_site_U_iso_or_equiv
_atom_site_adp_type
_atom_site_occupancy
_atom_site_site_symmetry_order
_atom_site_calc_flag
_atom_site_refinement_flags_posn
_atom_site_refinement_flags_adp
_atom_site_refinement_flags_occupancy
_atom_site_disorder_assembly
_atom_site_disorder_group
C1_12 C 0.8697(9) 0.0970(7) 0.3031(8) 0.103(5) Uani 0.5 1 d D U P A 4
H1_12 H 0.9239 0.0982 0.2776 0.124 Uiso 0.5 1 calc DR U P A 4
O1_12 O 0.8449(11) 0.0502(7) 0.2880(9) 0.105(6) Uani 0.5 1 d D U P A 4
N1_12 N 0.8219(12) 0.1457(9) 0.3543(8) 0.0870(14) Uani 0.5 1 d D U P A 4
C2_12 C 0.8529(15) 0.1976(10) 0.3696(13) 0.137(10) Uani 0.5 1 d D U P A 4
H2A_12 H 0.9114 0.1882 0.3403 0.205 Uiso 0.5 1 calc R U P A 4
H2B_12 H 0.8529 0.1964 0.4157 0.205 Uiso 0.5 1 calc R U P A 4
H2C_12 H 0.8159 0.2443 0.3632 0.205 Uiso 0.5 1 calc R U P A 4
C3_12 C 0.7377(12) 0.1487(14) 0.3891(14) 0.199(12) Uani 0.5 1 d D U P A 4
H3A_12 H 0.7333 0.1022 0.3843 0.299 Uiso 0.5 1 calc R U P A 4
H3B_12 H 0.6969 0.1832 0.3709 0.299 Uiso 0.5 1 calc R U P A 4
H3C_12 H 0.7247 0.1627 0.4360 0.299 Uiso 0.5 1 calc R U P A 4
C1_11 C 0.8408(11) 0.1053(8) 0.3022(7) 0.113(6) Uani 0.5 1 d D U P B 3
H1_11 H 0.8534 0.1266 0.2620 0.136 Uiso 0.5 1 calc DR U P B 3
O1_11 O 0.8462(11) 0.0424(8) 0.3001(9) 0.125(8) Uani 0.5 1 d D U P B 3
N1_11 N 0.8174(13) 0.1438(9) 0.3600(7) 0.0870(14) Uani 0.5 1 d D U P B 3
C2_11 C 0.8304(14) 0.2092(8) 0.3602(8) 0.088(5) Uani 0.5 1 d D U P B 3
H2A_11 H 0.8725 0.2064 0.3831 0.132 Uiso 0.5 1 calc R U P B 3
H2B_11 H 0.7761 0.2464 0.3831 0.132 Uiso 0.5 1 calc R U P B 3
H2C_11 H 0.8516 0.2199 0.3145 0.132 Uiso 0.5 1 calc R U P B 3
C3_11 C 0.7902(8) 0.1148(8) 0.4202(7) 0.114(5) Uani 0.5 1 d D U P B 3
H3A_11 H 0.7655 0.0798 0.4128 0.171 Uiso 0.5 1 calc R U P B 3
H3B_11 H 0.7469 0.1524 0.4532 0.171 Uiso 0.5 1 calc R U P B 3
H3C_11 H 0.8393 0.0920 0.4361 0.171 Uiso 0.5 1 calc R U P B 3
C1_10 C 0.6836(13) 0.0435(11) 0.7255(13) 0.091(8) Uani 0.5 1 d D U P C 2
H1_10 H 0.7287 0.0382 0.7438 0.110 Uiso 0.5 1 calc DR U P C 2
O1_10 O 0.6876(15) -0.0077(10) 0.6909(14) 0.066(5) Uani 0.5 1 d D U P C 2
N1_10 N 0.6197(13) 0.1043(9) 0.7378(11) 0.074(6) Uani 0.5 1 d D U P C 2
C2_10 C 0.621(2) 0.1619(13) 0.7761(19) 0.134(16) Uani 0.5 1 d D U P C 2
H2A_10 H 0.6334 0.1973 0.7467 0.202 Uiso 0.5 1 calc R U P C 2
H2B_10 H 0.6653 0.1441 0.7979 0.202 Uiso 0.5 1 calc R U P C 2
H2C_10 H 0.5650 0.1832 0.8095 0.202 Uiso 0.5 1 calc R U P C 2
C3_10 C 0.5508(13) 0.1167(11) 0.7105(12) 0.089(5) Uani 0.5 1 d D U P C 2
H3A_10 H 0.5582 0.1459 0.6735 0.134 Uiso 0.5 1 calc R U P C 2
H3B_10 H 0.4963 0.1412 0.7446 0.134 Uiso 0.5 1 calc R U P C 2
H3C_10 H 0.5506 0.0716 0.6948 0.134 Uiso 0.5 1 calc R U P C 2
C1_9 C 0.6821(8) 0.0429(7) 0.7140(9) 0.042(3) Uani 0.5 1 d D U P D 1
H1_9 H 0.7217 0.0333 0.7385 0.051 Uiso 0.5 1 calc DR U P D 1
O1_9 O 0.6816(13) -0.0071(7) 0.6805(12) 0.049(3) Uani 0.5 1 d D U P D 1
N1_9 N 0.6302(13) 0.1084(7) 0.7167(11) 0.073(6) Uani 0.5 1 d D U P D 1
C2_9 C 0.638(2) 0.1649(10) 0.7517(18) 0.099(7) Uani 0.5 1 d D U P D 1
H2A_9 H 0.6861 0.1461 0.7694 0.148 Uiso 0.5 1 calc R U P D 1
H2B_9 H 0.5850 0.1867 0.7881 0.148 Uiso 0.5 1 calc R U P D 1
H2C_9 H 0.6478 0.2002 0.7213 0.148 Uiso 0.5 1 calc R U P D 1
C3_9 C 0.5678(17) 0.1256(12) 0.6822(15) 0.153(15) Uani 0.5 1 d D U P D 1
H3A_9 H 0.5905 0.1425 0.6396 0.230 Uiso 0.5 1 calc R U P D 1
H3B_9 H 0.5154 0.1625 0.7087 0.230 Uiso 0.5 1 calc R U P D 1
H3C_9 H 0.5548 0.0835 0.6745 0.230 Uiso 0.5 1 calc R U P D 1
C1_8 C 0.9065(9) 0.2106(8) 0.1402(6) 0.107(5) Uani 0.5 1 d D U P E 2
H1_8 H 0.9423 0.2279 0.1063 0.128 Uiso 0.5 1 calc DR U P E 2
O1_8 O 0.9261(9) 0.1950(7) 0.1919(5) 0.127(5) Uani 0.5 1 d D U P E 2
N1_8 N 0.8372(11) 0.2039(10) 0.1311(8) 0.101(5) Uani 0.5 1 d D U P E 2
C2_8 C 0.8234(17) 0.2180(14) 0.0684(9) 0.143(10) Uani 0.5 1 d D U P E 2
H2A_8 H 0.8655 0.2376 0.0418 0.214 Uiso 0.5 1 calc R U P E 2
H2B_8 H 0.7655 0.2520 0.0752 0.214 Uiso 0.5 1 calc R U P E 2
H2C_8 H 0.8296 0.1741 0.0454 0.214 Uiso 0.5 1 calc R U P E 2
C3_8 C 0.7852(13) 0.1737(15) 0.1776(11) 0.113(7) Uani 0.5 1 d D U P E 2
H3A_8 H 0.7257 0.1951 0.1776 0.170 Uiso 0.5 1 calc R U P E 2
H3B_8 H 0.7887 0.1822 0.2218 0.170 Uiso 0.5 1 calc R U P E 2
H3C_8 H 0.8052 0.1228 0.1658 0.170 Uiso 0.5 1 calc R U P E 2
C1_7 C 0.8665(10) 0.2277(10) 0.1405(7) 0.107(6) Uani 0.5 1 d D U P F 1
H1_7 H 0.9042 0.2445 0.1077 0.129 Uiso 0.5 1 calc DR U P F 1
O1_7 O 0.8699(13) 0.2285(11) 0.1985(7) 0.198(9) Uani 0.5 1 d D U P F 1
N1_7 N 0.8129(10) 0.2045(10) 0.1229(6) 0.071(3) Uani 0.5 1 d D U P F 1
C2_7 C 0.8153(10) 0.2044(8) 0.0549(6) 0.069(3) Uani 0.5 1 d D U P F 1
H2A_7 H 0.8537 0.2287 0.0308 0.103 Uiso 0.5 1 calc R U P F 1
H2B_7 H 0.7575 0.2289 0.0521 0.103 Uiso 0.5 1 calc R U P F 1
H2C_7 H 0.8362 0.1557 0.0353 0.103 Uiso 0.5 1 calc R U P F 1
C3_7 C 0.7566(10) 0.1756(10) 0.1673(8) 0.075(4) Uani 0.5 1 d D U P F 1
H3A_7 H 0.7013 0.1914 0.1587 0.113 Uiso 0.5 1 calc R U P F 1
H3B_7 H 0.7484 0.1915 0.2129 0.113 Uiso 0.5 1 calc R U P F 1
H3C_7 H 0.7813 0.1241 0.1610 0.113 Uiso 0.5 1 calc R U P F 1
C1_6 C 0.3934(6) 0.8789(4) 0.0732(4) 0.089(3) Uani 0.7 1 d D U P G 2
H1_6 H 0.3797 0.9149 0.1070 0.106 Uiso 0.7 1 calc DR U P G 2
O1_6 O 0.4364(5) 0.8176(3) 0.0774(4) 0.115(3) Uani 0.7 1 d D U P G 2
N1_6 N 0.3660(4) 0.8941(3) 0.0194(3) 0.0617(14) Uani 0.7 1 d D U P G 2
C2_6 C 0.3124(5) 0.9627(3) 0.0172(5) 0.076(2) Uani 0.7 1 d D U P G 2
H2A_6 H 0.2583 0.9617 0.0129 0.114 Uiso 0.7 1 calc R U P G 2
H2B_6 H 0.3404 0.9834 -0.0209 0.114 Uiso 0.7 1 calc R U P G 2
H2C_6 H 0.3008 0.9912 0.0579 0.114 Uiso 0.7 1 calc R U P G 2
C3_6 C 0.3913(8) 0.8398(5) -0.0303(6) 0.151(5) Uani 0.7 1 d D U P G 2
H3A_6 H 0.4328 0.8477 -0.0695 0.226 Uiso 0.7 1 calc R U P G 2
H3B_6 H 0.3412 0.8390 -0.0419 0.226 Uiso 0.7 1 calc R U P G 2
H3C_6 H 0.4177 0.7945 -0.0144 0.226 Uiso 0.7 1 calc R U P G 2
C1_5 C 0.3984(15) 0.8790(10) 0.0424(13) 0.131(14) Uani 0.3 1 d D U P H 1
H1_5 H 0.3861 0.9165 0.0743 0.157 Uiso 0.3 1 calc DR U P H 1
O1_5 O 0.4612(12) 0.8243(9) 0.0373(10) 0.115(3) Uani 0.3 1 d D U P H 1
N1_5 N 0.3482(10) 0.8865(8) 0.0043(9) 0.0617(14) Uani 0.3 1 d D U P H 1
C2_5 C 0.286(3) 0.9548(13) 0.006(3) 0.21(3) Uani 0.3 1 d D U P H 1
H2A_5 H 0.3100 0.9910 0.0116 0.322 Uiso 0.3 1 calc R U P H 1
H2B_5 H 0.2347 0.9609 0.0440 0.322 Uiso 0.3 1 calc R U P H 1
H2C_5 H 0.2709 0.9592 -0.0347 0.322 Uiso 0.3 1 calc R U P H 1
C3_5 C 0.352(2) 0.8298(14) -0.0358(13) 0.179(13) Uani 0.3 1 d D U P H 1
H3A_5 H 0.3273 0.8481 -0.0709 0.268 Uiso 0.3 1 calc R U P H 1
H3B_5 H 0.3206 0.8022 -0.0088 0.268 Uiso 0.3 1 calc R U P H 1
H3C_5 H 0.4125 0.7997 -0.0556 0.268 Uiso 0.3 1 calc R U P H 1
C1_4 C 0.1684(3) 0.59825(19) 0.5100(2) 0.0647(11) Uani 1 1 d D U . I 1
H1_4 H 0.2038 0.5503 0.4971 0.078 Uiso 1 1 calc DR U . I 1
O1_4 O 0.1709(2) 0.62819(19) 0.56001(17) 0.0830(10) Uani 1 1 d D U . I 1
N1_4 N 0.1188(2) 0.63065(18) 0.4747(2) 0.0642(9) Uani 1 1 d D U . I 1
C2_4 C 0.1256(5) 0.5929(4) 0.4143(3) 0.110(2) Uani 1 1 d D U . I 1
H2A_4 H 0.1503 0.6149 0.3758 0.164 Uiso 1 1 calc R U . I 1
H2B_4 H 0.0685 0.5949 0.4147 0.164 Uiso 1 1 calc R U . I 1
H2C_4 H 0.1626 0.5436 0.4118 0.164 Uiso 1 1 calc R U . I 1
C3_4 C 0.0625(4) 0.7015(3) 0.4899(3) 0.0947(18) Uani 1 1 d D U . I 1
H3A_4 H 0.0777 0.7289 0.4528 0.142 Uiso 1 1 calc R U . I 1
H3B_4 H 0.0673 0.7214 0.5297 0.142 Uiso 1 1 calc R U . I 1
H3C_4 H 0.0035 0.7032 0.4978 0.142 Uiso 1 1 calc R U . I 1
C1_2 C 0.3079(10) 0.6726(8) 0.3881(8) 0.115(6) Uani 0.5 1 d D U P J 2
H1_2 H 0.2874 0.6366 0.4072 0.138 Uiso 0.5 1 calc DR U P J 2
O1_2 O 0.2809(9) 0.7032(7) 0.3430(6) 0.130(5) Uani 0.5 1 d D U P J 2
N1_2 N 0.3637(11) 0.6881(9) 0.4107(8) 0.107(6) Uani 0.5 1 d D U P J 2
C2_2 C 0.3932(9) 0.7444(7) 0.3882(7) 0.108(4) Uani 0.5 1 d D U P J 2
H2A_2 H 0.4542 0.7253 0.3629 0.162 Uiso 0.5 1 calc R U P J 2
H2B_2 H 0.3851 0.7755 0.4263 0.162 Uiso 0.5 1 calc R U P J 2
H2C_2 H 0.3607 0.7714 0.3599 0.162 Uiso 0.5 1 calc R U P J 2
C3_2 C 0.3928(12) 0.6494(9) 0.4608(9) 0.140(6) Uani 0.5 1 d D U P J 2
H3A_2 H 0.4554 0.6280 0.4451 0.210 Uiso 0.5 1 calc R U P J 2
H3B_2 H 0.3678 0.6123 0.4711 0.210 Uiso 0.5 1 calc R U P J 2
H3C_2 H 0.3753 0.6812 0.5007 0.210 Uiso 0.5 1 calc R U P J 2
C1_1 C 0.3235(3) 0.6724(4) 0.3604(4) 0.0420(19) Uani 0.5 1 d D U P K 1
H1_1 H 0.3636 0.6494 0.3192 0.050 Uiso 0.5 1 calc DR U P K 1
O1_1 O 0.2453(3) 0.6883(4) 0.3673(4) 0.0577(18) Uani 0.5 1 d D U P K 1
N1_1 N 0.3533(5) 0.6861(5) 0.4076(4) 0.043(2) Uani 0.5 1 d D U P K 1
C2_1 C 0.4436(4) 0.6640(5) 0.3963(4) 0.064(2) Uani 0.5 1 d D U P K 1
H2A_1 H 0.4737 0.6403 0.3515 0.096 Uiso 0.5 1 calc R U P K 1
H2B_1 H 0.4593 0.6312 0.4287 0.096 Uiso 0.5 1 calc R U P K 1
H2C_1 H 0.4597 0.7052 0.4009 0.096 Uiso 0.5 1 calc R U P K 1
C3_1 C 0.2975(5) 0.7213(4) 0.4701(4) 0.062(2) Uani 0.5 1 d D U P K 1
H3A_1 H 0.3058 0.7660 0.4766 0.093 Uiso 0.5 1 calc R U P K 1
H3B_1 H 0.3103 0.6916 0.5052 0.093 Uiso 0.5 1 calc R U P K 1
H3C_1 H 0.2380 0.7307 0.4717 0.093 Uiso 0.5 1 calc R U P K 1
C1 C 0.0641(2) 0.06889(19) 0.4391(2) 0.0507(9) Uani 1 1 d . . . . .
C2 C 0.0453(3) 0.0214(2) 0.4054(2) 0.0540(10) Uani 1 1 d . . . . .
C3 C 0.0968(2) -0.04904(19) 0.3897(2) 0.0470(8) Uani 1 1 d . . . . .
C4 C 0.1683(3) -0.06760(19) 0.4116(2) 0.0588(11) Uani 1 1 d . . . . .
C5 C 0.1877(3) -0.0207(2) 0.4443(2) 0.0585(11) Uani 1 1 d . . . . .
C6 C 0.1361(2) 0.05012(19) 0.4594(2) 0.0466(8) Uani 1 1 d . . . . .
C7 C 0.1595(2) 0.10107(18) 0.49182(19) 0.0438(8) Uani 1 1 d . . . . .
C8 C 0.2425(2) 0.10209(18) 0.47176(19) 0.0459(8) Uani 1 1 d . . . . .
H8 H 0.2846 0.0706 0.4356 0.055 Uiso 1 1 calc R U . . .
C9 C 0.2645(2) 0.14811(18) 0.50366(19) 0.0451(8) Uani 1 1 d . . . . .
H9 H 0.3216 0.1481 0.4891 0.054 Uiso 1 1 calc R U . . .
C10 C 0.2040(2) 0.19506(17) 0.55732(18) 0.0421(8) Uani 1 1 d . . . . .
C11 C 0.1205(2) 0.19619(18) 0.57465(19) 0.0457(8) Uani 1 1 d . . . . .
H11 H 0.0776 0.2300 0.6086 0.055 Uiso 1 1 calc R U . . .
C12 C 0.0982(2) 0.14951(19) 0.5439(2) 0.0477(8) Uani 1 1 d . . . . .
H12 H 0.0409 0.1502 0.5580 0.057 Uiso 1 1 calc R U . . .
C13 C 0.2282(2) 0.24086(18) 0.59560(18) 0.0426(8) Uani 1 1 d . . . . .
C14 C 0.1701(2) 0.31623(18) 0.60942(19) 0.0428(8) Uani 1 1 d . . . . .
C15 C 0.1493(3) 0.35485(19) 0.55841(19) 0.0470(8) Uani 1 1 d . . . . .
H15 H 0.1676 0.3318 0.5153 0.056 Uiso 1 1 calc R U . . .
C16 C 0.1027(3) 0.42585(19) 0.5692(2) 0.0485(9) Uani 1 1 d . . . . .
H16 H 0.0895 0.4513 0.5335 0.058 Uiso 1 1 calc R U . . .
C17 C 0.0747(2) 0.46070(18) 0.63201(19) 0.0441(8) Uani 1 1 d . . . . .
C18 C 0.0302(2) 0.53843(17) 0.64340(18) 0.0423(8) Uani 1 1 d . . . . .
C19 C -0.0391(2) 0.57442(18) 0.62182(19) 0.0439(8) Uani 1 1 d . . . . .
C20 C -0.0781(2) 0.64691(18) 0.63275(18) 0.0428(8) Uani 1 1 d . . . . .
C21 C -0.0504(2) 0.68944(17) 0.66435(17) 0.0406(7) Uani 1 1 d . . . . .
C22 C 0.0207(2) 0.65304(18) 0.68401(18) 0.0431(8) Uani 1 1 d . . . . .
C23 C 0.0582(2) 0.58127(19) 0.67475(19) 0.0458(8) Uani 1 1 d . . . . .
C24 C -0.0939(2) 0.76649(17) 0.67780(18) 0.0425(8) Uani 1 1 d . . . . .
C25 C -0.1614(2) 0.80834(17) 0.65801(19) 0.0453(8) Uani 1 1 d . . . . .
H25 H -0.1884 0.7930 0.6314 0.054 Uiso 1 1 calc R U . . .
C26 C -0.0783(3) 0.81404(18) 0.7162(2) 0.0483(9) Uani 1 1 d . . . . .
H26 H -0.0349 0.8009 0.7372 0.058 Uiso 1 1 calc R U . . .
C27 C 0.0906(2) 0.42133(18) 0.68420(19) 0.0461(8) Uani 1 1 d . . . . .
H27 H 0.0689 0.4437 0.7279 0.055 Uiso 1 1 calc R U . . .
C28 C 0.1372(2) 0.35072(19) 0.67313(19) 0.0470(8) Uani 1 1 d . . . . .
H28 H 0.1474 0.3247 0.7093 0.056 Uiso 1 1 calc R U . . .
C29 C 0.2970(2) 0.21570(18) 0.61841(17) 0.0421(8) Uani 1 1 d . . . . .
C30 C 0.3441(2) 0.13784(18) 0.61512(17) 0.0421(8) Uani 1 1 d . . . . .
C31 C 0.4332(2) 0.10900(18) 0.59475(19) 0.0449(8) Uani 1 1 d . . . . .
H31 H 0.4655 0.1395 0.5843 0.054 Uiso 1 1 calc R U . . .
C32 C 0.4757(2) 0.03703(19) 0.58934(19) 0.0457(8) Uani 1 1 d . . . . .
H32 H 0.5365 0.0186 0.5745 0.055 Uiso 1 1 calc R U . . .
C33 C 0.4297(2) -0.00844(17) 0.60551(17) 0.0415(8) Uani 1 1 d . . . . .
C34 C 0.4736(2) -0.08675(17) 0.59638(17) 0.0416(8) Uani 1 1 d . . . . .
C35 C 0.5360(2) -0.12268(18) 0.62421(17) 0.0430(8) Uani 1 1 d . . . . .
C36 C 0.5755(2) -0.19576(19) 0.61473(19) 0.0453(8) Uani 1 1 d . . . . .
C37 C 0.5550(2) -0.23836(18) 0.57638(18) 0.0436(8) Uani 1 1 d . . . . .
C38 C 0.4913(3) -0.20113(19) 0.54916(19) 0.0481(8) Uani 1 1 d . . . . .
C39 C 0.4522(2) -0.12923(19) 0.55910(19) 0.0468(8) Uani 1 1 d . . . . .
C40 C 0.5984(3) -0.31511(19) 0.56219(19) 0.0481(8) Uani 1 1 d . . . . .
C41 C 0.5759(3) -0.36121(19) 0.5293(2) 0.0557(10) Uani 1 1 d . . . . .
H41 H 0.5277 -0.3489 0.5135 0.067 Uiso 1 1 calc R U . . .
C42 C 0.6726(3) -0.3583(2) 0.5746(2) 0.0610(10) Uani 1 1 d . . . . .
H42 H 0.7042 -0.3428 0.5968 0.073 Uiso 1 1 calc R U . . .
C43 C 0.3408(2) 0.01983(18) 0.62888(19) 0.0447(8) Uani 1 1 d . . . . .
H43 H 0.3087 -0.0105 0.6417 0.054 Uiso 1 1 calc R U . . .
C44 C 0.2989(2) 0.09177(18) 0.63361(19) 0.0454(8) Uani 1 1 d . . . . .
H44 H 0.2381 0.1102 0.6498 0.054 Uiso 1 1 calc R U . . .
C45 C 0.3265(2) 0.26290(18) 0.64992(18) 0.0431(8) Uani 1 1 d . . . . .
C46 C 0.3293(2) 0.32670(19) 0.62551(19) 0.0473(8) Uani 1 1 d . . . . .
H46 H 0.3185 0.3379 0.5846 0.057 Uiso 1 1 calc R U . . .
C47 C 0.3474(3) 0.37366(19) 0.65938(19) 0.0486(9) Uani 1 1 d . . . . .
H47 H 0.3480 0.4171 0.6420 0.058 Uiso 1 1 calc R U . . .
C48 C 0.3650(3) 0.35840(19) 0.7191(2) 0.0486(9) Uani 1 1 d . . . . .
C49 C 0.3790(3) 0.41149(19) 0.75775(19) 0.0473(8) Uani 1 1 d . . . . .
C50 C 0.4467(3) 0.39520(18) 0.7836(2) 0.0483(9) Uani 1 1 d . . . . .
C51 C 0.4602(2) 0.44449(19) 0.8185(2) 0.0477(9) Uani 1 1 d . . . . .
C52 C 0.4060(2) 0.51505(18) 0.83124(19) 0.0442(8) Uani 1 1 d . . . . .
C53 C 0.3380(2) 0.53080(18) 0.8050(2) 0.0473(8) Uani 1 1 d . . . . .
C54 C 0.3251(2) 0.48127(19) 0.76996(19) 0.0473(8) Uani 1 1 d . . . . .
C55 C 0.4191(2) 0.56734(19) 0.8690(2) 0.0471(8) Uani 1 1 d . . . . .
C56 C 0.4783(3) 0.5572(2) 0.9031(2) 0.0533(9) Uani 1 1 d . . . . .
H56 H 0.5205 0.5136 0.9053 0.064 Uiso 1 1 calc R U . . .
C57 C 0.3740(3) 0.6403(2) 0.8802(2) 0.0555(10) Uani 1 1 d . . . . .
H57 H 0.3290 0.6642 0.8625 0.067 Uiso 1 1 calc R U . . .
C58 C 0.3671(2) 0.29310(19) 0.74204(19) 0.0465(8) Uani 1 1 d . . . . .
H58 H 0.3810 0.2810 0.7817 0.056 Uiso 1 1 calc R U . . .
C59 C 0.3491(2) 0.24563(18) 0.70766(19) 0.0442(8) Uani 1 1 d . . . . .
H59 H 0.3521 0.2009 0.7234 0.053 Uiso 1 1 calc R U . . .
C60 C 0.0769(3) -0.09872(19) 0.3542(2) 0.0483(8) Uani 1 1 d . . . . .
C61 C 0.0146(3) -0.0848(2) 0.3205(2) 0.0527(9) Uani 1 1 d . . . . .
H61 H -0.0223 -0.0390 0.3169 0.063 Uiso 1 1 calc R U . . .
C62 C 0.1138(3) -0.1715(2) 0.3461(2) 0.0537(10) Uani 1 1 d . . . . .
H62 H 0.1588 -0.1989 0.3623 0.064 Uiso 1 1 calc R U . . .
C63 C 0.0038(3) 0.16638(18) -0.06653(19) 0.0458(8) Uani 1 1 d . . . . .
C64 C -0.0417(2) 0.14555(18) -0.09960(19) 0.0461(8) Uani 1 1 d . . . . .
C65 C -0.0317(2) 0.07524(18) -0.11212(18) 0.0422(8) Uani 1 1 d . . . . .
C66 C 0.0306(3) 0.02799(17) -0.08891(19) 0.0447(8) Uani 1 1 d . . . . .
C67 C 0.0759(2) 0.04897(18) -0.05538(19) 0.0452(8) Uani 1 1 d . . . . .
C68 C 0.0646(2) 0.11909(18) -0.04206(18) 0.0432(8) Uani 1 1 d . . . . .
C69 C 0.1129(2) 0.14190(17) -0.00481(19) 0.0434(8) Uani 1 1 d . . . . .
C70 C 0.1269(3) 0.10986(19) 0.0518(2) 0.0482(9) Uani 1 1 d . . . . .
H70 H 0.1054 0.0731 0.0665 0.058 Uiso 1 1 calc R U . . .
C71 C 0.1714(2) 0.13118(18) 0.08618(19) 0.0463(8) Uani 1 1 d . . . . .
H71 H 0.1812 0.1082 0.1239 0.056 Uiso 1 1 calc R U . . .
C72 C 0.2022(2) 0.18573(18) 0.06680(18) 0.0429(8) Uani 1 1 d . . . . .
C73 C 0.1888(3) 0.21754(19) 0.01021(19) 0.0467(8) Uani 1 1 d . . . . .
H73 H 0.2101 0.2544 -0.0044 0.056 Uiso 1 1 calc R U . . .
C74 C 0.1445(3) 0.19582(19) -0.02483(19) 0.0465(8) Uani 1 1 d . . . . .
H74 H 0.1358 0.2181 -0.0631 0.056 Uiso 1 1 calc R U . . .
C75 C 0.2476(2) 0.21005(18) 0.10542(17) 0.0416(8) Uani 1 1 d . . . . .
C76 C 0.3214(2) 0.15411(18) 0.11850(19) 0.0445(8) Uani 1 1 d . . . . .
C77 C 0.3270(3) 0.1486(2) 0.1828(2) 0.0497(9) Uani 1 1 d . . . . .
H77 H 0.2814 0.1780 0.2185 0.060 Uiso 1 1 calc R U . . .
C78 C 0.3977(3) 0.1011(2) 0.1953(2) 0.0511(9) Uani 1 1 d . . . . .
H78 H 0.4003 0.0985 0.2394 0.061 Uiso 1 1 calc R U . . .
C79 C 0.4648(3) 0.05721(19) 0.1444(2) 0.0500(9) Uani 1 1 d . . . . .
C80 C 0.5455(3) 0.01110(19) 0.15716(19) 0.0482(9) Uani 1 1 d . . . . .
C81 C 0.5794(3) -0.0617(2) 0.1435(2) 0.0489(9) Uani 1 1 d . . . . .
C82 C 0.6536(3) -0.10233(18) 0.15664(19) 0.0462(8) Uani 1 1 d . . . . .
C83 C 0.7012(2) -0.07384(18) 0.18334(18) 0.0444(8) Uani 1 1 d . . . . .
C84 C 0.6666(3) -0.00091(19) 0.1961(2) 0.0499(9) Uani 1 1 d . . . . .
C85 C 0.5919(3) 0.03931(18) 0.1844(2) 0.0523(10) Uani 1 1 d . . . . .
C86 C 0.7796(2) -0.11679(19) 0.19840(18) 0.0443(8) Uani 1 1 d . . . . .
C87 C 0.8332(2) -0.09293(19) 0.22109(19) 0.0462(8) Uani 1 1 d . . . . .
H87 H 0.8276 -0.0451 0.2283 0.055 Uiso 1 1 calc R U . . .
C88 C 0.8160(3) -0.1907(2) 0.1964(2) 0.0491(9) Uani 1 1 d . . . . .
H88 H 0.7939 -0.2226 0.1822 0.059 Uiso 1 1 calc R U . . .
C89 C 0.4580(3) 0.0597(2) 0.0808(2) 0.0545(10) Uani 1 1 d . . . . .
H89 H 0.5025 0.0287 0.0455 0.065 Uiso 1 1 calc R U . . .
C90 C 0.3868(3) 0.1070(2) 0.0686(2) 0.0526(9) Uani 1 1 d . . . . .
H90 H 0.3826 0.1074 0.0251 0.063 Uiso 1 1 calc R U . . .
C91 C 0.2234(2) 0.27874(18) 0.12775(17) 0.0425(8) Uani 1 1 d . . . . .
C92 C 0.1414(2) 0.33129(18) 0.12275(18) 0.0429(8) Uani 1 1 d . . . . .
C93 C 0.1400(3) 0.39307(18) 0.09218(19) 0.0453(8) Uani 1 1 d . . . . .
H93 H 0.1909 0.4041 0.0776 0.054 Uiso 1 1 calc R U . . .
C94 C 0.0657(3) 0.43828(19) 0.08283(19) 0.0469(8) Uani 1 1 d . . . . .
H94 H 0.0665 0.4790 0.0601 0.056 Uiso 1 1 calc R U . . .
C95 C -0.0103(2) 0.42476(19) 0.10629(18) 0.0458(8) Uani 1 1 d . . . . .
C96 C -0.0903(2) 0.47133(19) 0.09329(18) 0.0454(8) Uani 1 1 d . . . . .
C97 C -0.1369(2) 0.44450(19) 0.06519(19) 0.0460(8) Uani 1 1 d . . . . .
C98 C -0.2102(2) 0.4864(2) 0.05129(19) 0.0475(8) Uani 1 1 d . . . . .
C99 C -0.2418(2) 0.55985(19) 0.06434(19) 0.0457(8) Uani 1 1 d . . . . .
C100 C -0.1948(2) 0.58649(18) 0.09283(18) 0.0451(8) Uani 1 1 d . . . . .
C101 C -0.1220(3) 0.5438(2) 0.10697(19) 0.0467(8) Uani 1 1 d . . . . .
C102 C -0.3197(2) 0.60432(19) 0.04979(18) 0.0465(8) Uani 1 1 d . . . . .
C103 C -0.3646(3) 0.6751(2) 0.0680(2) 0.0571(10) Uani 1 1 d . . . . .
H103 H -0.3505 0.7055 0.0925 0.068 Uiso 1 1 calc R U . . .
C104 C -0.3654(3) 0.5843(2) 0.0135(2) 0.0565(10) Uani 1 1 d . . . . .
H104 H -0.3497 0.5382 -0.0067 0.068 Uiso 1 1 calc R U . . .
C105 C -0.0105(3) 0.3655(2) 0.14013(19) 0.0485(9) Uani 1 1 d . . . . .
H105 H -0.0625 0.3566 0.1580 0.058 Uiso 1 1 calc R U . . .
C106 C 0.0647(2) 0.31942(19) 0.14782(19) 0.0459(8) Uani 1 1 d . . . . .
H106 H 0.0638 0.2788 0.1707 0.055 Uiso 1 1 calc R U . . .
C107 C 0.2748(2) 0.30538(18) 0.15871(18) 0.0427(8) Uani 1 1 d . . . . .
C108 C 0.2364(2) 0.35026(18) 0.21682(19) 0.0451(8) Uani 1 1 d . . . . .
H108 H 0.1758 0.3672 0.2352 0.054 Uiso 1 1 calc R U . . .
C109 C 0.2851(2) 0.37064(19) 0.24835(19) 0.0463(8) Uani 1 1 d . . . . .
H109 H 0.2575 0.4012 0.2880 0.056 Uiso 1 1 calc R U . . .
C110 C 0.3740(2) 0.34676(18) 0.22256(18) 0.0453(8) Uani 1 1 d . . . . .
C111 C 0.4279(2) 0.36567(19) 0.25620(18) 0.0454(8) Uani 1 1 d . . . . .
C112 C 0.5020(2) 0.31666(19) 0.26407(19) 0.0469(8) Uani 1 1 d . . . . .
C113 C 0.5520(2) 0.3340(2) 0.29513(19) 0.0471(8) Uani 1 1 d . . . . .
C114 C 0.5331(2) 0.40144(19) 0.32281(18) 0.0439(8) Uani 1 1 d . . . . .
C115 C 0.4592(3) 0.45009(19) 0.3153(2) 0.0493(9) Uani 1 1 d . . . . .
C116 C 0.4090(2) 0.43351(19) 0.2831(2) 0.0486(9) Uani 1 1 d . . . . .
C117 C 0.5848(3) 0.41860(19) 0.3591(2) 0.0470(8) Uani 1 1 d . . . . .
C118 C 0.6711(3) 0.3872(2) 0.3504(2) 0.0536(9) Uani 1 1 d . . . . .
H118 H 0.7101 0.3498 0.3179 0.064 Uiso 1 1 calc R U . . .
C119 C 0.5575(3) 0.4688(2) 0.4131(2) 0.0547(10) Uani 1 1 d . . . . .
H119 H 0.5001 0.4998 0.4315 0.066 Uiso 1 1 calc R U . . .
C120 C 0.4121(3) 0.3038(2) 0.16319(19) 0.0502(9) Uani 1 1 d . . . . .
H120 H 0.4726 0.2877 0.1443 0.060 Uiso 1 1 calc R U . . .
C121 C 0.3637(3) 0.2844(2) 0.13146(19) 0.0482(9) Uani 1 1 d . . . . .
H121 H 0.3911 0.2562 0.0904 0.058 Uiso 1 1 calc R U . . .
C122 C -0.0816(3) 0.05324(19) -0.14691(19) 0.0464(8) Uani 1 1 d . . . . .
C123 C -0.0586(3) -0.0106(2) -0.1829(2) 0.0518(9) Uani 1 1 d . . . . .
H123 H -0.0067 -0.0494 -0.1897 0.062 Uiso 1 1 calc R U . . .
C124 C -0.1623(3) 0.0915(2) -0.1532(2) 0.0630(12) Uani 1 1 d . . . . .
H124 H -0.1951 0.1384 -0.1340 0.076 Uiso 1 1 calc R U . . .
C128 C 0.3006(3) 0.5882(3) 0.1513(3) 0.0723(13) Uani 1 1 d . . . . .
H128 H 0.2911 0.5762 0.1957 0.087 Uiso 1 1 calc R U . . .
C129 C 0.2797(4) 0.7054(3) 0.1925(4) 0.0973(19) Uani 1 1 d . . . . .
H12G H 0.3279 0.7226 0.1822 0.146 Uiso 1 1 calc R U . . .
H12H H 0.2746 0.6839 0.2345 0.146 Uiso 1 1 calc R U . . .
H12I H 0.2267 0.7450 0.1962 0.146 Uiso 1 1 calc R U . . .
C130 C 0.3098(5) 0.6759(4) 0.0754(3) 0.108(2) Uani 1 1 d . . . . .
H13A H 0.3439 0.6344 0.0436 0.162 Uiso 1 1 calc R U . . .
H13B H 0.3413 0.7086 0.0709 0.162 Uiso 1 1 calc R U . . .
H13C H 0.2552 0.6994 0.0668 0.162 Uiso 1 1 calc R U . . .
C131 C 0.0809(3) 0.6641(2) 0.2257(3) 0.0612(11) Uani 1 1 d . . . . .
H131 H 0.0609 0.7061 0.2055 0.073 Uiso 1 1 calc R U . . .
C132 C 0.1000(4) 0.6038(3) 0.1236(3) 0.0854(16) Uani 1 1 d . . . . .
H13D H 0.1568 0.5749 0.0948 0.128 Uiso 1 1 calc R U . . .
H13E H 0.0855 0.6521 0.1107 0.128 Uiso 1 1 calc R U . . .
H13F H 0.0574 0.5842 0.1193 0.128 Uiso 1 1 calc R U . . .
C133 C 0.1301(4) 0.5369(2) 0.2169(3) 0.0768(14) Uani 1 1 d . . . . .
H13G H 0.1883 0.5098 0.1891 0.115 Uiso 1 1 calc R U . . .
H13H H 0.0919 0.5110 0.2165 0.115 Uiso 1 1 calc R U . . .
H13I H 0.1304 0.5440 0.2624 0.115 Uiso 1 1 calc R U . . .
F1 F 0.01007(16) 0.13599(11) 0.45006(16) 0.0720(8) Uani 1 1 d . . . . .
F2 F -0.02536(19) 0.04647(13) 0.38704(19) 0.0914(11) Uani 1 1 d . . . . .
F3 F 0.2230(2) -0.13494(13) 0.3996(2) 0.0935(11) Uani 1 1 d . . . . .
F4 F 0.26001(19) -0.04528(13) 0.46145(19) 0.0872(10) Uani 1 1 d . . . . .
F5 F -0.07277(15) 0.53880(10) 0.59130(12) 0.0565(6) Uani 1 1 d . . . . .
F6 F -0.14660(14) 0.67612(10) 0.61092(12) 0.0523(5) Uani 1 1 d . . . . .
F7 F 0.05703(14) 0.68903(10) 0.71179(12) 0.0520(5) Uani 1 1 d . . . . .
F8 F 0.12825(14) 0.55164(11) 0.69457(12) 0.0564(6) Uani 1 1 d . . . . .
F9 F 0.56214(16) -0.08664(11) 0.66096(12) 0.0563(6) Uani 1 1 d . . . . .
F10 F 0.63655(16) -0.22544(11) 0.64321(13) 0.0610(6) Uani 1 1 d . . . . .
F11 F 0.46600(18) -0.23576(12) 0.50966(14) 0.0690(7) Uani 1 1 d . . . . .
F12 F 0.39406(15) -0.09905(12) 0.52747(13) 0.0601(6) Uani 1 1 d . . . . .
F13 F 0.50355(16) 0.32852(11) 0.77432(13) 0.0613(6) Uani 1 1 d . . . . .
F14 F 0.52795(15) 0.42271(11) 0.84121(14) 0.0621(6) Uani 1 1 d . . . . .
F15 F 0.28084(15) 0.59674(11) 0.81465(13) 0.0571(6) Uani 1 1 d . . . . .
F16 F 0.25585(15) 0.50237(11) 0.74913(12) 0.0582(6) Uani 1 1 d . . . . .
F17 F -0.01433(15) 0.23613(10) -0.05536(12) 0.0567(6) Uani 1 1 d . . . . .
F18 F -0.10019(16) 0.19664(11) -0.12017(13) 0.0586(6) Uani 1 1 d . . . . .
F19 F 0.04626(16) -0.04176(10) -0.09829(12) 0.0575(6) Uani 1 1 d . . . . .
F20 F 0.13532(16) -0.00253(11) -0.03649(13) 0.0610(6) Uani 1 1 d . . . . .
F21 F 0.53877(15) -0.09485(11) 0.11791(13) 0.0608(6) Uani 1 1 d . . . . .
F22 F 0.67876(15) -0.17308(10) 0.14351(12) 0.0544(5) Uani 1 1 d . . . . .
F23 F 0.70651(16) 0.03335(11) 0.22121(13) 0.0595(6) Uani 1 1 d . . . . .
F24 F 0.56443(17) 0.10987(11) 0.19934(14) 0.0666(7) Uani 1 1 d . . . . .
F25 F -0.11112(15) 0.37460(11) 0.04862(13) 0.0581(6) Uani 1 1 d . . . . .
F26 F -0.25036(15) 0.45436(11) 0.02494(12) 0.0568(6) Uani 1 1 d . . . . .
F27 F -0.21961(15) 0.65670(11) 0.10769(12) 0.0588(6) Uani 1 1 d . . . . .
F28 F -0.08258(15) 0.57566(11) 0.13573(13) 0.0588(6) Uani 1 1 d . . . . .
F29 F 0.52552(15) 0.24859(11) 0.24200(13) 0.0622(6) Uani 1 1 d . . . . .
F30 F 0.62087(16) 0.28150(12) 0.30248(14) 0.0659(7) Uani 1 1 d . . . . .
F31 F 0.43495(17) 0.51808(11) 0.34007(14) 0.0671(7) Uani 1 1 d . . . . .
F32 F 0.33922(17) 0.48600(12) 0.27850(14) 0.0675(7) Uani 1 1 d . . . . .
N1 N -0.1822(2) 0.87445(15) 0.68293(16) 0.0479(7) Uani 1 1 d . . . . .
H1 H -0.2236 0.9106 0.6765 0.057 Uiso 1 1 calc R U . . .
N2 N -0.1318(2) 0.87901(16) 0.71923(17) 0.0516(8) Uani 1 1 d . . . . .
N3 N 0.6333(3) -0.42506(18) 0.52386(19) 0.0615(9) Uani 1 1 d . . . . .
H3 H 0.6320 -0.4628 0.5050 0.074 Uiso 1 1 calc R U . . .
N4 N 0.6931(3) -0.42497(17) 0.5505(2) 0.0641(10) Uani 1 1 d . . . . .
N5 N 0.4654(2) 0.61939(17) 0.9322(2) 0.0570(9) Uani 1 1 d . . . . .
H5 H 0.4948 0.6257 0.9575 0.068 Uiso 1 1 calc R U . . .
N6 N 0.4018(2) 0.67165(17) 0.9183(2) 0.0606(9) Uani 1 1 d . . . . .
N7 N 0.0147(2) -0.14395(17) 0.29481(17) 0.0534(8) Uani 1 1 d . . . . .
N8 N 0.0755(2) -0.19620(17) 0.31151(18) 0.0550(8) Uani 1 1 d . . . . .
H8A H 0.0883 -0.2413 0.3008 0.066 Uiso 1 1 calc R U . . .
N9 N 0.8938(2) -0.14920(17) 0.23099(17) 0.0502(7) Uani 1 1 d . . . . .
H9A H 0.9353 -0.1469 0.2453 0.060 Uiso 1 1 calc R U . . .
N10 N 0.8847(2) -0.21048(17) 0.21659(17) 0.0527(8) Uani 1 1 d . . . . .
N11 N -0.4320(2) 0.69330(19) 0.04479(18) 0.0601(9) Uani 1 1 d . . . . .
H11A H -0.4704 0.7360 0.0509 0.072 Uiso 1 1 calc R U . . .
N12 N -0.4337(2) 0.63879(18) 0.01122(19) 0.0575(8) Uani 1 1 d . . . . .
N13 N 0.6902(2) 0.41829(18) 0.39539(18) 0.0552(8) Uani 1 1 d . . . . .
H13 H 0.7422 0.4075 0.3984 0.066 Uiso 1 1 calc R U . . .
N14 N 0.6212(2) 0.46783(18) 0.43534(19) 0.0589(9) Uani 1 1 d . . . . .
N15 N -0.1227(2) -0.00743(16) -0.20624(17) 0.0531(8) Uani 1 1 d . . . . .
H15N H -0.1226 -0.0423 -0.2305 0.064 Uiso 1 1 calc R U . . .
N16 N -0.1874(2) 0.05489(18) -0.1887(2) 0.0639(10) Uani 1 1 d . . . . .
N18 N 0.2939(2) 0.65432(19) 0.1411(2) 0.0645(9) Uani 1 1 d . . . . .
N19 N 0.1006(2) 0.60408(17) 0.1919(2) 0.0621(9) Uani 1 1 d . . . . .
O2 O 0.3180(2) 0.54076(18) 0.1080(2) 0.0836(11) Uani 1 1 d . . . . .
O3 O 0.0861(2) 0.67041(16) 0.28209(19) 0.0760(9) Uani 1 1 d . . . . .

loop_
_atom_site_aniso_label
_atom_site_aniso_U_11
_atom_site_aniso_U_22
_atom_site_aniso_U_33
_atom_site_aniso_U_23
_atom_site_aniso_U_13
_atom_site_aniso_U_12
C1_12 0.109(12) 0.051(6) 0.137(10) -0.003(6) -0.055(8) 0.005(6)
O1_12 0.156(14) 0.048(5) 0.133(9) 0.011(5) -0.095(10) -0.019(6)
N1_12 0.070(3) 0.073(3) 0.131(4) 0.010(3) -0.044(3) -0.028(2)
C2_12 0.117(15) 0.087(10) 0.24(2) 0.025(11) -0.085(14) -0.051(11)
C3_12 0.136(12) 0.20(2) 0.25(2) -0.079(19) -0.004(14) -0.087(14)
C1_11 0.095(10) 0.087(9) 0.162(10) -0.019(7) -0.087(9) 0.005(8)
O1_11 0.115(11) 0.098(10) 0.195(18) 0.004(8) -0.120(12) -0.013(7)
N1_11 0.070(3) 0.073(3) 0.131(4) 0.010(3) -0.044(3) -0.028(2)
C2_11 0.092(11) 0.085(8) 0.092(9) 0.016(6) -0.027(9) -0.037(8)
C3_11 0.058(6) 0.126(10) 0.161(11) 0.048(9) -0.031(7) -0.041(7)
C1_10 0.105(12) 0.064(8) 0.115(15) -0.017(7) -0.065(10) -0.013(7)
O1_10 0.070(7) 0.058(7) 0.083(10) -0.002(5) -0.051(6) -0.015(5)
N1_10 0.076(7) 0.061(6) 0.090(12) -0.016(6) -0.052(8) -0.006(5)
C2_10 0.16(2) 0.068(11) 0.19(3) -0.050(15) -0.11(2) 0.003(10)
C3_10 0.074(7) 0.074(8) 0.133(15) 0.006(8) -0.063(9) -0.016(6)
C1_9 0.043(5) 0.033(5) 0.066(6) -0.004(4) -0.043(5) -0.008(4)
O1_9 0.063(6) 0.029(5) 0.066(6) -0.006(3) -0.042(5) -0.011(4)
N1_9 0.088(9) 0.040(5) 0.095(13) -0.022(5) -0.065(9) 0.006(5)
C2_9 0.117(13) 0.052(7) 0.132(18) -0.025(7) -0.083(13) 0.005(7)
C3_9 0.15(2) 0.090(13) 0.22(3) -0.050(15) -0.16(2) 0.048(13)
C1_8 0.131(12) 0.077(8) 0.092(8) -0.026(7) 0.008(8) -0.047(8)
O1_8 0.164(11) 0.131(9) 0.086(6) -0.024(7) 0.001(7) -0.084(8)
N1_8 0.129(13) 0.061(7) 0.098(8) -0.021(6) -0.006(8) -0.038(9)
C2_8 0.171(19) 0.104(16) 0.098(11) -0.023(10) -0.014(10) 0.000(12)
C3_8 0.110(15) 0.116(13) 0.098(12) 0.014(9) -0.025(9) -0.027(11)
C1_7 0.140(13) 0.105(12) 0.129(11) 0.055(9) -0.076(11) -0.079(12)
O1_7 0.33(3) 0.23(2) 0.176(13) 0.102(13) -0.175(17) -0.19(2)
N1_7 0.080(6) 0.059(6) 0.074(6) 0.006(5) -0.016(5) -0.031(5)
C2_7 0.072(7) 0.045(5) 0.067(6) -0.014(5) 0.000(5) -0.011(5)
C3_7 0.083(9) 0.064(7) 0.077(8) 0.006(5) -0.019(6) -0.028(7)
C1_6 0.082(5) 0.080(5) 0.098(6) -0.007(4) -0.049(5) -0.002(4)
O1_6 0.096(5) 0.075(3) 0.156(8) -0.010(5) -0.053(6) 0.008(3)
N1_6 0.052(3) 0.063(3) 0.088(4) -0.006(3) -0.046(3) -0.020(2)
C2_6 0.054(4) 0.071(4) 0.104(6) -0.002(4) -0.029(4) -0.018(3)
C3_6 0.136(9) 0.100(6) 0.206(11) -0.074(7) 0.010(8) -0.078(7)
C1_5 0.132(18) 0.079(12) 0.18(2) -0.055(14) -0.094(19) 0.008(12)
O1_5 0.096(5) 0.075(3) 0.156(8) -0.010(5) -0.053(6) 0.008(3)
N1_5 0.052(3) 0.063(3) 0.088(4) -0.006(3) -0.046(3) -0.020(2)
C2_5 0.20(4) 0.140(17) 0.31(5) 0.00(2) -0.14(4) -0.007(19)
C3_5 0.26(4) 0.23(2) 0.094(15) -0.012(15) -0.004(19) -0.18(2)
C1_4 0.057(2) 0.062(2) 0.076(3) 0.012(2) -0.026(2) -0.018(2)
O1_4 0.076(2) 0.108(3) 0.076(2) 0.007(2) -0.0374(19) -0.033(2)
N1_4 0.063(2) 0.059(2) 0.085(3) 0.0159(18) -0.044(2) -0.0216(17)
C2_4 0.130(6) 0.110(5) 0.121(5) -0.001(4) -0.066(5) -0.057(4)
C3_4 0.087(4) 0.074(3) 0.107(4) 0.021(3) -0.032(4) -0.006(3)
C1_2 0.088(10) 0.117(12) 0.114(12) 0.009(9) -0.018(9) -0.015(8)
O1_2 0.124(11) 0.115(9) 0.128(10) -0.010(7) -0.057(9) 0.003(8)
N1_2 0.098(12) 0.110(12) 0.108(12) 0.026(9) -0.039(9) -0.024(9)
C2_2 0.091(8) 0.107(9) 0.099(9) 0.006(7) -0.019(7) -0.010(7)
C3_2 0.145(14) 0.135(13) 0.156(14) 0.052(11) -0.071(13) -0.049(11)
C1_1 0.041(4) 0.034(4) 0.053(5) 0.006(3) -0.024(4) -0.007(3)
O1_1 0.036(3) 0.053(3) 0.085(5) 0.006(3) -0.026(3) -0.010(3)
N1_1 0.038(4) 0.039(4) 0.050(5) -0.006(3) -0.018(4) -0.008(4)
C2_1 0.048(4) 0.076(5) 0.066(5) -0.016(4) -0.025(4) -0.011(4)
C3_1 0.065(5) 0.058(5) 0.054(4) -0.005(4) -0.012(4) -0.016(4)
C1 0.048(2) 0.0381(18) 0.069(2) -0.0012(17) -0.027(2) -0.0108(16)
C2 0.049(2) 0.046(2) 0.078(3) 0.0046(18) -0.037(2) -0.0152(17)
C3 0.048(2) 0.0418(18) 0.058(2) 0.0046(16) -0.0244(18) -0.0175(16)
C4 0.060(2) 0.0354(18) 0.088(3) -0.0030(19) -0.041(2) -0.0096(17)
C5 0.059(2) 0.045(2) 0.081(3) 0.0003(19) -0.042(2) -0.0120(18)
C6 0.049(2) 0.0414(18) 0.054(2) 0.0027(16) -0.0227(18) -0.0151(16)
C7 0.050(2) 0.0371(17) 0.052(2) 0.0077(15) -0.0263(18) -0.0165(15)
C8 0.047(2) 0.0414(18) 0.051(2) -0.0029(15) -0.0216(17) -0.0126(15)
C9 0.0451(19) 0.0430(18) 0.051(2) 0.0012(15) -0.0204(17) -0.0150(15)
C10 0.0479(19) 0.0355(16) 0.0469(19) 0.0022(14) -0.0204(17) -0.0143(15)
C11 0.0409(18) 0.0423(18) 0.053(2) -0.0019(15) -0.0172(17) -0.0109(15)
C12 0.0449(19) 0.0480(19) 0.055(2) 0.0039(17) -0.0203(18) -0.0183(16)
C13 0.0453(19) 0.0383(17) 0.0448(19) 0.0013(14) -0.0141(16) -0.0150(15)
C14 0.0448(19) 0.0383(17) 0.0483(19) 0.0026(15) -0.0176(16) -0.0151(15)
C15 0.055(2) 0.0452(19) 0.0452(19) -0.0005(15) -0.0226(18) -0.0171(17)
C16 0.059(2) 0.0417(18) 0.052(2) 0.0066(15) -0.0267(19) -0.0183(17)
C17 0.0476(19) 0.0382(17) 0.049(2) 0.0034(15) -0.0207(17) -0.0137(15)
C18 0.050(2) 0.0366(17) 0.0455(19) 0.0049(14) -0.0214(17) -0.0165(15)
C19 0.056(2) 0.0376(17) 0.050(2) 0.0030(15) -0.0269(18) -0.0221(16)
C20 0.0486(19) 0.0396(17) 0.0467(19) 0.0060(15) -0.0248(17) -0.0149(15)
C21 0.0500(19) 0.0377(17) 0.0421(18) 0.0053(14) -0.0205(16) -0.0198(15)
C22 0.053(2) 0.0409(18) 0.0476(19) 0.0058(15) -0.0251(17) -0.0233(16)
C23 0.048(2) 0.0449(19) 0.052(2) 0.0075(16) -0.0268(18) -0.0166(16)
C24 0.053(2) 0.0360(17) 0.0446(19) 0.0046(14) -0.0211(17) -0.0187(15)
C25 0.056(2) 0.0353(17) 0.051(2) 0.0027(15) -0.0243(18) -0.0166(16)
C26 0.062(2) 0.0393(19) 0.057(2) 0.0063(16) -0.033(2) -0.0216(17)
C27 0.051(2) 0.0397(18) 0.0451(19) -0.0008(15) -0.0169(17) -0.0112(16)
C28 0.050(2) 0.0429(19) 0.049(2) 0.0066(16) -0.0198(18) -0.0134(16)
C29 0.0466(19) 0.0394(17) 0.0409(18) -0.0008(14) -0.0134(16) -0.0157(15)
C30 0.0448(19) 0.0398(17) 0.0431(18) -0.0021(14) -0.0185(16) -0.0118(15)
C31 0.050(2) 0.0406(18) 0.052(2) 0.0008(15) -0.0230(18) -0.0187(16)
C32 0.0419(18) 0.0445(19) 0.054(2) -0.0021(16) -0.0215(17) -0.0122(15)
C33 0.0479(19) 0.0375(17) 0.0423(18) 0.0009(14) -0.0212(16) -0.0122(15)
C34 0.0462(18) 0.0384(17) 0.0419(18) -0.0003(14) -0.0161(16) -0.0144(15)
C35 0.054(2) 0.0455(18) 0.0403(18) 0.0005(14) -0.0220(17) -0.0250(16)
C36 0.052(2) 0.0435(19) 0.0460(19) 0.0089(15) -0.0238(18) -0.0163(16)
C37 0.054(2) 0.0389(17) 0.0402(18) 0.0004(14) -0.0135(17) -0.0193(16)
C38 0.056(2) 0.0457(19) 0.047(2) -0.0058(16) -0.0202(18) -0.0198(17)
C39 0.049(2) 0.0441(19) 0.052(2) -0.0017(16) -0.0224(18) -0.0145(16)
C40 0.058(2) 0.0408(18) 0.046(2) 0.0015(15) -0.0104(18) -0.0216(17)
C41 0.071(3) 0.040(2) 0.056(2) 0.0005(17) -0.017(2) -0.0217(19)
C42 0.062(3) 0.049(2) 0.068(3) 0.0052(19) -0.014(2) -0.0189(19)
C43 0.049(2) 0.0389(18) 0.049(2) 0.0020(15) -0.0172(17) -0.0173(16)
C44 0.0444(19) 0.0435(19) 0.047(2) 0.0018(15) -0.0158(17) -0.0128(16)
C45 0.0434(18) 0.0390(17) 0.0464(19) -0.0026(14) -0.0146(16) -0.0126(15)
C46 0.054(2) 0.0446(19) 0.048(2) 0.0038(16) -0.0209(18) -0.0184(16)
C47 0.059(2) 0.0407(18) 0.052(2) 0.0066(16) -0.0240(19) -0.0199(17)
C48 0.057(2) 0.0402(18) 0.058(2) 0.0022(16) -0.0253(19) -0.0208(16)
C49 0.053(2) 0.0434(19) 0.049(2) 0.0044(15) -0.0209(18) -0.0175(16)
C50 0.054(2) 0.0349(17) 0.057(2) 0.0031(15) -0.0209(19) -0.0122(16)
C51 0.047(2) 0.0425(19) 0.060(2) 0.0055(16) -0.0264(19) -0.0156(16)
C52 0.0467(19) 0.0384(17) 0.052(2) 0.0025(15) -0.0173(17) -0.0181(15)
C53 0.046(2) 0.0396(18) 0.057(2) 0.0020(16) -0.0194(18) -0.0124(16)
C54 0.051(2) 0.0438(19) 0.052(2) 0.0046(16) -0.0231(18) -0.0167(16)
C55 0.0462(19) 0.0406(18) 0.060(2) 0.0023(16) -0.0209(18) -0.0184(16)
C56 0.049(2) 0.0415(19) 0.074(3) -0.0022(18) -0.027(2) -0.0138(16)
C57 0.056(2) 0.045(2) 0.071(3) -0.0005(18) -0.029(2) -0.0155(18)
C58 0.050(2) 0.0451(19) 0.0450(19) 0.0024(15) -0.0183(17) -0.0140(16)
C59 0.0468(19) 0.0374(17) 0.051(2) 0.0033(15) -0.0199(17) -0.0133(15)
C60 0.050(2) 0.048(2) 0.055(2) 0.0026(16) -0.0220(18) -0.0210(17)
C61 0.060(2) 0.048(2) 0.062(2) 0.0085(17) -0.031(2) -0.0233(18)
C62 0.047(2) 0.048(2) 0.068(3) -0.0069(18) -0.024(2) -0.0129(17)
C63 0.060(2) 0.0354(17) 0.053(2) 0.0016(15) -0.0285(19) -0.0209(16)
C64 0.054(2) 0.0393(17) 0.055(2) 0.0060(15) -0.0321(19) -0.0161(16)
C65 0.051(2) 0.0410(17) 0.0444(19) 0.0032(14) -0.0234(17) -0.0214(15)
C66 0.057(2) 0.0360(17) 0.051(2) 0.0030(14) -0.0259(18) -0.0206(16)
C67 0.050(2) 0.0416(18) 0.053(2) 0.0066(15) -0.0280(18) -0.0165(16)
C68 0.0491(19) 0.0433(18) 0.0471(19) 0.0038(15) -0.0250(17) -0.0196(16)
C69 0.0477(19) 0.0398(17) 0.052(2) -0.0003(15) -0.0254(17) -0.0178(15)
C70 0.059(2) 0.0428(18) 0.057(2) 0.0080(16) -0.0308(19) -0.0242(17)
C71 0.055(2) 0.0427(18) 0.052(2) 0.0089(15) -0.0299(18) -0.0200(16)
C72 0.0469(19) 0.0416(17) 0.0476(19) 0.0034(15) -0.0236(17) -0.0168(15)
C73 0.059(2) 0.0491(19) 0.047(2) 0.0076(16) -0.0288(19) -0.0273(17)
C74 0.058(2) 0.0480(19) 0.0457(19) 0.0053(15) -0.0285(18) -0.0236(17)
C75 0.0469(19) 0.0439(18) 0.0432(18) 0.0042(14) -0.0216(16) -0.0206(15)
C76 0.051(2) 0.0443(18) 0.052(2) 0.0066(16) -0.0289(18) -0.0223(16)
C77 0.055(2) 0.055(2) 0.046(2) 0.0064(16) -0.0227(18) -0.0217(18)
C78 0.058(2) 0.057(2) 0.046(2) 0.0102(17) -0.0281(19) -0.0196(19)
C79 0.057(2) 0.0452(19) 0.058(2) 0.0012(17) -0.033(2) -0.0180(17)
C80 0.054(2) 0.049(2) 0.051(2) 0.0016(16) -0.0287(19) -0.0188(17)
C81 0.056(2) 0.049(2) 0.052(2) 0.0000(16) -0.0272(19) -0.0222(17)
C82 0.055(2) 0.0405(18) 0.050(2) 0.0015(15) -0.0256(18) -0.0171(16)
C83 0.052(2) 0.0432(18) 0.0461(19) 0.0030(15) -0.0223(17) -0.0208(16)
C84 0.061(2) 0.0468(19) 0.058(2) 0.0042(16) -0.035(2) -0.0239(17)
C85 0.066(2) 0.0367(18) 0.065(2) 0.0007(16) -0.037(2) -0.0178(17)
C86 0.0468(19) 0.0448(18) 0.0447(19) 0.0036(15) -0.0185(17) -0.0165(16)
C87 0.047(2) 0.0454(19) 0.050(2) 0.0024(15) -0.0219(18) -0.0149(16)
C88 0.052(2) 0.0460(19) 0.056(2) 0.0054(16) -0.0226(19) -0.0195(17)
C89 0.059(2) 0.051(2) 0.058(2) -0.0053(17) -0.031(2) -0.0128(18)
C90 0.065(2) 0.054(2) 0.050(2) -0.0029(17) -0.035(2) -0.0193(19)
C91 0.0492(19) 0.0472(18) 0.0427(18) 0.0084(15) -0.0243(17) -0.0225(16)
C92 0.050(2) 0.0448(18) 0.0424(18) 0.0024(15) -0.0241(17) -0.0193(16)
C93 0.054(2) 0.0435(18) 0.048(2) 0.0072(15) -0.0243(18) -0.0213(16)
C94 0.058(2) 0.0421(18) 0.050(2) 0.0087(15) -0.0269(19) -0.0197(17)
C95 0.054(2) 0.0455(19) 0.0456(19) 0.0057(15) -0.0254(18) -0.0180(16)
C96 0.053(2) 0.0449(19) 0.0442(19) 0.0048(15) -0.0221(18) -0.0178(16)
C97 0.049(2) 0.0453(19) 0.050(2) 0.0055(16) -0.0222(18) -0.0187(16)
C98 0.049(2) 0.052(2) 0.048(2) 0.0032(16) -0.0226(18) -0.0198(17)
C99 0.0445(19) 0.050(2) 0.0446(19) 0.0050(16) -0.0169(17) -0.0165(16)
C100 0.053(2) 0.0382(17) 0.047(2) 0.0021(15) -0.0218(18) -0.0151(16)
C101 0.054(2) 0.050(2) 0.047(2) 0.0038(16) -0.0258(18) -0.0229(17)
C102 0.047(2) 0.049(2) 0.0437(19) 0.0053(15) -0.0168(17) -0.0144(16)
C103 0.062(2) 0.059(2) 0.049(2) -0.0011(18) -0.027(2) -0.011(2)
C104 0.049(2) 0.056(2) 0.072(3) 0.0047(19) -0.030(2) -0.0174(18)
C105 0.051(2) 0.052(2) 0.050(2) 0.0079(17) -0.0229(18) -0.0223(17)
C106 0.054(2) 0.0466(19) 0.047(2) 0.0095(15) -0.0243(18) -0.0222(17)
C107 0.051(2) 0.0402(17) 0.049(2) 0.0061(15) -0.0274(17) -0.0211(15)
C108 0.048(2) 0.0457(18) 0.049(2) 0.0041(15) -0.0239(17) -0.0187(16)
C109 0.054(2) 0.0442(18) 0.048(2) 0.0010(15) -0.0249(18) -0.0180(16)
C110 0.055(2) 0.0454(18) 0.047(2) 0.0026(15) -0.0245(18) -0.0234(16)
C111 0.051(2) 0.0487(19) 0.0449(19) 0.0014(15) -0.0209(17) -0.0231(17)
C112 0.051(2) 0.0449(19) 0.049(2) -0.0083(15) -0.0193(18) -0.0177(16)
C113 0.0443(19) 0.050(2) 0.049(2) -0.0047(16) -0.0174(17) -0.0157(16)
C114 0.0445(19) 0.0493(19) 0.0436(19) -0.0013(15) -0.0159(16) -0.0213(16)
C115 0.062(2) 0.0418(18) 0.054(2) -0.0038(16) -0.0232(19) -0.0246(17)
C116 0.050(2) 0.0449(19) 0.056(2) 0.0017(16) -0.0227(19) -0.0162(17)
C117 0.053(2) 0.0474(19) 0.051(2) 0.0008(16) -0.0218(18) -0.0246(17)
C118 0.059(2) 0.057(2) 0.054(2) -0.0066(18) -0.027(2) -0.0217(19)
C119 0.054(2) 0.053(2) 0.066(2) -0.0099(18) -0.023(2) -0.0227(18)
C120 0.051(2) 0.058(2) 0.050(2) -0.0035(17) -0.0193(18) -0.0247(18)
C121 0.057(2) 0.052(2) 0.0425(19) -0.0035(16) -0.0214(18) -0.0224(18)
C122 0.058(2) 0.0452(19) 0.051(2) 0.0045(15) -0.0292(19) -0.0257(17)
C123 0.067(2) 0.0410(18) 0.061(2) 0.0061(16) -0.036(2) -0.0220(17)
C124 0.067(3) 0.050(2) 0.085(3) -0.009(2) -0.047(3) -0.0159(19)
C128 0.062(3) 0.072(3) 0.085(3) -0.002(3) -0.032(3) -0.017(2)
C129 0.085(4) 0.081(4) 0.118(5) -0.026(3) -0.036(4) -0.014(3)
C130 0.116(5) 0.101(4) 0.087(4) 0.012(3) -0.014(4) -0.029(4)
C131 0.064(3) 0.044(2) 0.082(3) -0.001(2) -0.036(2) -0.0147(19)
C132 0.091(4) 0.080(3) 0.100(4) -0.005(3) -0.048(3) -0.031(3)
C133 0.080(3) 0.042(2) 0.101(4) 0.001(2) -0.017(3) -0.020(2)
F1 0.0654(15) 0.0420(12) 0.117(2) -0.0108(12) -0.0559(16) -0.0042(11)
F2 0.0772(17) 0.0525(13) 0.165(3) -0.0177(16) -0.087(2) -0.0027(12)
F3 0.0885(19) 0.0427(13) 0.167(3) -0.0165(15) -0.089(2) -0.0007(12)
F4 0.0847(19) 0.0460(12) 0.154(3) -0.0062(15) -0.087(2) -0.0075(12)
F5 0.0691(14) 0.0378(10) 0.0775(15) -0.0016(10) -0.0456(13) -0.0169(10)
F6 0.0586(12) 0.0392(10) 0.0724(14) 0.0021(9) -0.0439(12) -0.0129(9)
F7 0.0603(13) 0.0442(10) 0.0685(14) 0.0043(9) -0.0398(12) -0.0220(9)
F8 0.0568(13) 0.0455(11) 0.0781(15) 0.0059(10) -0.0440(12) -0.0117(10)
F9 0.0754(15) 0.0475(11) 0.0623(13) 0.0016(10) -0.0424(12) -0.0230(11)
F10 0.0740(15) 0.0464(11) 0.0744(15) 0.0094(10) -0.0476(14) -0.0146(11)
F11 0.0828(17) 0.0526(12) 0.0868(18) -0.0135(12) -0.0477(15) -0.0230(12)
F12 0.0599(13) 0.0545(12) 0.0763(15) -0.0039(11) -0.0443(13) -0.0121(10)
F13 0.0650(14) 0.0407(11) 0.0836(16) -0.0046(10) -0.0417(13) -0.0082(10)
F14 0.0592(13) 0.0446(11) 0.0922(18) -0.0037(11) -0.0460(14) -0.0098(10)
F15 0.0558(13) 0.0397(11) 0.0794(15) -0.0038(10) -0.0344(12) -0.0089(9)
F16 0.0590(13) 0.0488(11) 0.0758(15) -0.0015(10) -0.0410(12) -0.0123(10)
F17 0.0719(14) 0.0356(10) 0.0795(15) 0.0018(10) -0.0473(13) -0.0190(10)
F18 0.0718(15) 0.0409(11) 0.0808(15) 0.0058(10) -0.0518(14) -0.0171(10)
F19 0.0745(15) 0.0355(10) 0.0801(15) 0.0035(10) -0.0472(13) -0.0206(10)
F20 0.0699(14) 0.0406(11) 0.0886(17) 0.0051(10) -0.0534(14) -0.0140(10)
F21 0.0643(14) 0.0522(12) 0.0837(16) -0.0034(11) -0.0460(13) -0.0221(11)
F22 0.0599(13) 0.0403(10) 0.0717(14) -0.0012(10) -0.0340(12) -0.0163(9)
F23 0.0697(14) 0.0480(11) 0.0832(16) 0.0044(11) -0.0505(13) -0.0248(10)
F24 0.0774(16) 0.0417(11) 0.0963(18) -0.0008(11) -0.0565(15) -0.0139(11)
F25 0.0616(13) 0.0447(11) 0.0775(15) -0.0001(10) -0.0375(13) -0.0161(10)
F26 0.0548(12) 0.0553(12) 0.0717(15) -0.0024(11) -0.0341(12) -0.0201(10)
F27 0.0637(14) 0.0463(11) 0.0708(15) -0.0011(10) -0.0342(12) -0.0127(10)
F28 0.0642(14) 0.0495(11) 0.0744(15) 0.0001(10) -0.0404(13) -0.0175(10)
F29 0.0640(14) 0.0463(11) 0.0830(16) -0.0169(11) -0.0396(13) -0.0119(10)
F30 0.0575(13) 0.0545(13) 0.0898(18) -0.0173(12) -0.0410(13) -0.0076(11)
F31 0.0798(16) 0.0404(11) 0.0965(19) -0.0067(11) -0.0501(15) -0.0197(11)
F32 0.0753(16) 0.0463(12) 0.0967(19) 0.0006(12) -0.0546(15) -0.0160(11)
N1 0.0570(18) 0.0364(15) 0.0569(18) 0.0031(13) -0.0287(16) -0.0146(13)
N2 0.064(2) 0.0409(16) 0.060(2) 0.0017(14) -0.0304(17) -0.0218(15)
N3 0.076(2) 0.0468(19) 0.065(2) -0.0030(16) -0.021(2) -0.0263(18)
N4 0.067(2) 0.0370(16) 0.079(3) 0.0008(16) -0.013(2) -0.0143(16)
N5 0.0511(18) 0.0498(18) 0.079(2) -0.0056(16) -0.0323(18) -0.0179(15)
N6 0.060(2) 0.0460(17) 0.085(3) -0.0021(16) -0.036(2) -0.0187(16)
N7 0.0588(19) 0.0512(18) 0.061(2) 0.0040(15) -0.0279(17) -0.0240(15)
N8 0.0531(19) 0.0469(17) 0.068(2) -0.0077(15) -0.0253(18) -0.0148(15)
N9 0.0469(17) 0.0549(18) 0.0571(18) 0.0040(14) -0.0258(16) -0.0193(14)
N10 0.0517(18) 0.0501(17) 0.061(2) 0.0062(15) -0.0248(16) -0.0170(15)
N11 0.060(2) 0.0535(19) 0.060(2) -0.0010(16) -0.0269(18) -0.0032(16)
N12 0.0533(19) 0.0540(18) 0.070(2) 0.0010(16) -0.0289(18) -0.0154(16)
N13 0.0558(19) 0.063(2) 0.060(2) 0.0011(16) -0.0282(17) -0.0276(17)
N14 0.061(2) 0.0594(19) 0.069(2) -0.0076(17) -0.0297(19) -0.0288(17)
N15 0.073(2) 0.0448(17) 0.061(2) 0.0058(14) -0.0388(18) -0.0300(16)
N16 0.071(2) 0.0522(19) 0.087(3) -0.0029(17) -0.049(2) -0.0230(17)
N18 0.060(2) 0.059(2) 0.075(2) -0.0060(18) -0.0252(19) -0.0158(17)
N19 0.063(2) 0.0453(18) 0.084(3) -0.0060(17) -0.028(2) -0.0211(16)
O2 0.073(2) 0.0654(19) 0.113(3) -0.0185(19) -0.039(2) -0.0148(16)
O3 0.095(2) 0.0571(17) 0.085(2) -0.0033(16) -0.041(2) -0.0249(17)

loop_
_atom_type_symbol
_atom_type_description
_atom_type_scat_dispersion_real
_atom_type_scat_dispersion_imag
_atom_type_scat_source
C C 0.0181 0.0091 'International Tables Vol C Tables 4.2.6.8 and 6.1.1.4'
H H 0.0000 0.0000 'International Tables Vol C Tables 4.2.6.8 and 6.1.1.4'
F F 0.0727 0.0534 'International Tables Vol C Tables 4.2.6.8 and 6.1.1.4'
N N 0.0311 0.0180 'International Tables Vol C Tables 4.2.6.8 and 6.1.1.4'
O O 0.0492 0.0322 'International Tables Vol C Tables 4.2.6.8 and 6.1.1.4'

loop_
_geom_angle_atom_site_label_1
_geom_angle_atom_site_label_2
_geom_angle_atom_site_label_3
_geom_angle
O1_12 C1_12 N1_12 122.0(7)
O1_12 C1_12 H1_12 119.0
N1_12 C1_12 H1_12 119.0
C1_12 N1_12 C2_12 119.8(10)
C1_12 N1_12 C3_12 119.6(9)
C2_12 N1_12 C3_12 120.3(9)
N1_12 C2_12 H2A_12 109.5
N1_12 C2_12 H2B_12 109.5
H2A_12 C2_12 H2B_12 109.5
N1_12 C2_12 H2C_12 109.5
H2A_12 C2_12 H2C_12 109.5
H2B_12 C2_12 H2C_12 109.5
N1_12 C3_12 H3A_12 109.5
N1_12 C3_12 H3B_12 109.5
H3A_12 C3_12 H3B_12 109.5
N1_12 C3_12 H3C_12 109.5
H3A_12 C3_12 H3C_12 109.5
H3B_12 C3_12 H3C_12 109.5
O1_11 C1_11 N1_11 121.5(8)
O1_11 C1_11 H1_11 119.3
N1_11 C1_11 H1_11 119.3
C1_11 N1_11 C2_11 119.3(9)
C1_11 N1_11 C3_11 119.6(9)
C2_11 N1_11 C3_11 120.6(9)
N1_11 C2_11 H2A_11 109.5
N1_11 C2_11 H2B_11 109.5
H2A_11 C2_11 H2B_11 109.5
N1_11 C2_11 H2C_11 109.5
H2A_11 C2_11 H2C_11 109.5
H2B_11 C2_11 H2C_11 109.5
N1_11 C3_11 H3A_11 109.5
N1_11 C3_11 H3B_11 109.5
H3A_11 C3_11 H3B_11 109.5
N1_11 C3_11 H3C_11 109.5
H3A_11 C3_11 H3C_11 109.5
H3B_11 C3_11 H3C_11 109.5
O1_10 C1_10 N1_10 123.0(7)
O1_10 C1_10 H1_10 118.5
N1_10 C1_10 H1_10 118.5
C1_10 N1_10 C3_10 121.7(8)
C1_10 N1_10 C2_10 119.9(9)
C3_10 N1_10 C2_10 118.3(8)
N1_10 C2_10 H2A_10 109.5
N1_10 C2_10 H2B_10 109.5
H2A_10 C2_10 H2B_10 109.5
N1_10 C2_10 H2C_10 109.5
H2A_10 C2_10 H2C_10 109.5
H2B_10 C2_10 H2C_10 109.5
N1_10 C3_10 H3A_10 109.5
N1_10 C3_10 H3B_10 109.5
H3A_10 C3_10 H3B_10 109.5
N1_10 C3_10 H3C_10 109.5
H3A_10 C3_10 H3C_10 109.5
H3B_10 C3_10 H3C_10 109.5
O1_9 C1_9 N1_9 122.8(7)
O1_9 C1_9 H1_9 118.6
N1_9 C1_9 H1_9 118.6
C1_9 N1_9 C3_9 121.0(8)
C1_9 N1_9 C2_9 120.6(8)
C3_9 N1_9 C2_9 118.3(8)
N1_9 C2_9 H2A_9 109.5
N1_9 C2_9 H2B_9 109.5
H2A_9 C2_9 H2B_9 109.5
N1_9 C2_9 H2C_9 109.5
H2A_9 C2_9 H2C_9 109.5
H2B_9 C2_9 H2C_9 109.5
N1_9 C3_9 H3A_9 109.5
N1_9 C3_9 H3B_9 109.5
H3A_9 C3_9 H3B_9 109.5
N1_9 C3_9 H3C_9 109.5
H3A_9 C3_9 H3C_9 109.5
H3B_9 C3_9 H3C_9 109.5
O1_8 C1_8 N1_8 122.2(7)
O1_8 C1_8 H1_8 118.9
N1_8 C1_8 H1_8 118.9
C1_8 N1_8 C3_8 121.3(9)
C1_8 N1_8 C2_8 118.2(9)
C3_8 N1_8 C2_8 119.8(9)
N1_8 C2_8 H2A_8 109.5
N1_8 C2_8 H2B_8 109.5
H2A_8 C2_8 H2B_8 109.5
N1_8 C2_8 H2C_8 109.5
H2A_8 C2_8 H2C_8 109.5
H2B_8 C2_8 H2C_8 109.5
N1_8 C3_8 H3A_8 109.5
N1_8 C3_8 H3B_8 109.5
H3A_8 C3_8 H3B_8 109.5
N1_8 C3_8 H3C_8 109.5
H3A_8 C3_8 H3C_8 109.5
H3B_8 C3_8 H3C_8 109.5
O1_7 C1_7 N1_7 122.8(7)
O1_7 C1_7 H1_7 118.6
N1_7 C1_7 H1_7 118.6
C1_7 N1_7 C3_7 123.0(8)
C1_7 N1_7 C2_7 118.6(8)
C3_7 N1_7 C2_7 118.3(8)
N1_7 C2_7 H2A_7 109.5
N1_7 C2_7 H2B_7 109.5
H2A_7 C2_7 H2B_7 109.5
N1_7 C2_7 H2C_7 109.5
H2A_7 C2_7 H2C_7 109.5
H2B_7 C2_7 H2C_7 109.5
N1_7 C3_7 H3A_7 109.5
N1_7 C3_7 H3B_7 109.5
H3A_7 C3_7 H3B_7 109.5
N1_7 C3_7 H3C_7 109.5
H3A_7 C3_7 H3C_7 109.5
H3B_7 C3_7 H3C_7 109.5
O1_6 C1_6 N1_6 118.8(5)
O1_6 C1_6 H1_6 120.6
N1_6 C1_6 H1_6 120.6
C1_6 N1_6 C2_6 118.4(6)
C1_6 N1_6 C3_6 118.2(7)
C2_6 N1_6 C3_6 123.4(7)
N1_6 C2_6 H2A_6 109.5
N1_6 C2_6 H2B_6 109.5
H2A_6 C2_6 H2B_6 109.5
N1_6 C2_6 H2C_6 109.5
H2A_6 C2_6 H2C_6 109.5
H2B_6 C2_6 H2C_6 109.5
N1_6 C3_6 H3A_6 109.5
N1_6 C3_6 H3B_6 109.5
H3A_6 C3_6 H3B_6 109.5
N1_6 C3_6 H3C_6 109.5
H3A_6 C3_6 H3C_6 109.5
H3B_6 C3_6 H3C_6 109.5
O1_5 C1_5 N1_5 121.8(8)
O1_5 C1_5 H1_5 119.1
N1_5 C1_5 H1_5 119.1
C1_5 N1_5 C3_5 122.6(10)
C1_5 N1_5 C2_5 117.7(10)
C3_5 N1_5 C2_5 119.7(10)
N1_5 C2_5 H2A_5 109.5
N1_5 C2_5 H2B_5 109.5
H2A_5 C2_5 H2B_5 109.5
N1_5 C2_5 H2C_5 109.5
H2A_5 C2_5 H2C_5 109.5
H2B_5 C2_5 H2C_5 109.5
N1_5 C3_5 H3A_5 109.5
N1_5 C3_5 H3B_5 109.5
H3A_5 C3_5 H3B_5 109.5
N1_5 C3_5 H3C_5 109.5
H3A_5 C3_5 H3C_5 109.5
H3B_5 C3_5 H3C_5 109.5
O1_4 C1_4 N1_4 122.4(3)
O1_4 C1_4 H1_4 118.8
N1_4 C1_4 H1_4 118.8
C1_4 N1_4 C3_4 123.7(4)
C1_4 N1_4 C2_4 118.2(4)
C3_4 N1_4 C2_4 117.9(4)
N1_4 C2_4 H2A_4 109.5
N1_4 C2_4 H2B_4 109.5
H2A_4 C2_4 H2B_4 109.5
N1_4 C2_4 H2C_4 109.5
H2A_4 C2_4 H2C_4 109.5
H2B_4 C2_4 H2C_4 109.5
N1_4 C3_4 H3A_4 109.5
N1_4 C3_4 H3B_4 109.5
H3A_4 C3_4 H3B_4 109.5
N1_4 C3_4 H3C_4 109.5
H3A_4 C3_4 H3C_4 109.5
H3B_4 C3_4 H3C_4 109.5
O1_2 C1_2 N1_2 123.3(7)
O1_2 C1_2 H1_2 118.4
N1_2 C1_2 H1_2 118.4
C1_2 N1_2 C2_2 122.0(9)
C1_2 N1_2 C3_2 119.6(10)
C2_2 N1_2 C3_2 118.4(9)
N1_2 C2_2 H2A_2 109.5
N1_2 C2_2 H2B_2 109.5
H2A_2 C2_2 H2B_2 109.5
N1_2 C2_2 H2C_2 109.5
H2A_2 C2_2 H2C_2 109.5
H2B_2 C2_2 H2C_2 109.5
N1_2 C3_2 H3A_2 109.5
N1_2 C3_2 H3B_2 109.5
H3A_2 C3_2 H3B_2 109.5
N1_2 C3_2 H3C_2 109.5
H3A_2 C3_2 H3C_2 109.5
H3B_2 C3_2 H3C_2 109.5
O1_1 C1_1 N1_1 123.4(6)
O1_1 C1_1 H1_1 118.3
N1_1 C1_1 H1_1 118.3
C1_1 N1_1 C3_1 121.7(7)
C1_1 N1_1 C2_1 119.7(7)
C3_1 N1_1 C2_1 118.6(6)
N1_1 C2_1 H2A_1 109.5
N1_1 C2_1 H2B_1 109.5
H2A_1 C2_1 H2B_1 109.5
N1_1 C2_1 H2C_1 109.5
H2A_1 C2_1 H2C_1 109.5
H2B_1 C2_1 H2C_1 109.5
N1_1 C3_1 H3A_1 109.5
N1_1 C3_1 H3B_1 109.5
H3A_1 C3_1 H3B_1 109.5
N1_1 C3_1 H3C_1 109.5
H3A_1 C3_1 H3C_1 109.5
H3B_1 C3_1 H3C_1 109.5
F1 C1 C6 120.0(3)
F1 C1 C2 117.3(3)
C6 C1 C2 122.7(3)
F2 C2 C1 117.0(3)
F2 C2 C3 119.9(3)
C1 C2 C3 123.1(3)
C2 C3 C4 113.7(3)
C2 C3 C60 122.9(3)
C4 C3 C60 123.4(3)
F3 C4 C5 117.3(3)
F3 C4 C3 119.2(3)
C5 C4 C3 123.5(3)
F4 C5 C4 117.4(3)
F4 C5 C6 120.1(3)
C4 C5 C6 122.5(3)
C1 C6 C5 114.6(3)
C1 C6 C7 123.2(3)
C5 C6 C7 122.1(3)
C8 C7 C12 118.4(3)
C8 C7 C6 121.2(3)
C12 C7 C6 120.4(3)
C9 C8 C7 120.8(3)
C9 C8 H8 119.6
C7 C8 H8 119.6
C8 C9 C10 121.0(4)
C8 C9 H9 119.5
C10 C9 H9 119.5
C11 C10 C9 117.7(3)
C11 C10 C13 120.6(3)
C9 C10 C13 121.7(3)
C12 C11 C10 121.6(3)
C12 C11 H11 119.2
C10 C11 H11 119.2
C11 C12 C7 120.3(4)
C11 C12 H12 119.9
C7 C12 H12 119.9
C29 C13 C10 122.4(3)
C29 C13 C14 122.3(3)
C10 C13 C14 115.3(3)
C15 C14 C28 117.9(3)
C15 C14 C13 120.5(3)
C28 C14 C13 121.6(3)
C16 C15 C14 121.2(3)
C16 C15 H15 119.4
C14 C15 H15 119.4
C15 C16 C17 120.4(3)
C15 C16 H16 119.8
C17 C16 H16 119.8
C16 C17 C27 118.5(3)
C16 C17 C18 121.0(3)
C27 C17 C18 120.4(3)
C19 C18 C23 114.6(3)
C19 C18 C17 123.8(3)
C23 C18 C17 121.6(3)
F5 C19 C20 117.7(3)
F5 C19 C18 120.3(3)
C20 C19 C18 122.0(3)
F6 C20 C19 116.8(3)
F6 C20 C21 119.9(3)
C19 C20 C21 123.3(3)
C20 C21 C22 114.2(3)
C20 C21 C24 123.0(3)
C22 C21 C24 122.8(3)
F7 C22 C23 117.3(3)
F7 C22 C21 119.8(3)
C23 C22 C21 122.8(3)
F8 C23 C22 117.7(3)
F8 C23 C18 119.2(3)
C22 C23 C18 123.1(3)
C25 C24 C26 103.9(3)
C25 C24 C21 127.9(3)
C26 C24 C21 128.2(3)
N1 C25 C24 107.8(3)
N1 C25 H25 126.1
C24 C25 H25 126.1
N2 C26 C24 111.4(3)
N2 C26 H26 124.3
C24 C26 H26 124.3
C28 C27 C17 120.7(3)
C28 C27 H27 119.7
C17 C27 H27 119.7
C27 C28 C14 121.0(3)
C27 C28 H28 119.5
C14 C28 H28 119.5
C13 C29 C45 122.0(3)
C13 C29 C30 121.0(3)
C45 C29 C30 116.9(3)
C31 C30 C44 117.6(3)
C31 C30 C29 122.1(3)
C44 C30 C29 120.3(3)
C32 C31 C30 121.5(3)
C32 C31 H31 119.3
C30 C31 H31 119.3
C31 C32 C33 120.2(3)
C31 C32 H32 119.9
C33 C32 H32 119.9
C43 C33 C32 118.9(3)
C43 C33 C34 119.6(3)
C32 C33 C34 121.4(3)
C35 C34 C39 114.6(3)
C35 C34 C33 124.2(3)
C39 C34 C33 121.2(3)
F9 C35 C34 119.6(3)
F9 C35 C36 117.7(3)
C34 C35 C36 122.7(3)
F10 C36 C37 119.3(3)
F10 C36 C35 117.9(3)
C37 C36 C35 122.8(3)
C38 C37 C36 113.7(3)
C38 C37 C40 121.8(3)
C36 C37 C40 124.5(3)
F11 C38 C39 116.7(3)
F11 C38 C37 120.1(3)
C39 C38 C37 123.2(3)
F12 C39 C38 117.5(3)
F12 C39 C34 119.3(3)
C38 C39 C34 123.1(3)
C42 C40 C41 103.7(3)
C42 C40 C37 129.2(4)
C41 C40 C37 127.0(4)
N3 C41 C40 108.1(4)
N3 C41 H41 126.0
C40 C41 H41 126.0
N4 C42 C40 110.2(4)
N4 C42 H42 124.9
C40 C42 H42 124.9
C44 C43 C33 120.5(3)
C44 C43 H43 119.8
C33 C43 H43 119.8
C43 C44 C30 121.2(3)
C43 C44 H44 119.4
C30 C44 H44 119.4
C46 C45 C59 117.9(3)
C46 C45 C29 121.9(3)
C59 C45 C29 120.1(3)
C47 C46 C45 121.3(3)
C47 C46 H46 119.4
C45 C46 H46 119.4
C46 C47 C48 120.9(3)
C46 C47 H47 119.6
C48 C47 H47 119.6
C58 C48 C47 118.3(3)
C58 C48 C49 121.2(3)
C47 C48 C49 120.5(3)
C54 C49 C50 115.1(3)
C54 C49 C48 122.1(3)
C50 C49 C48 122.8(3)
F13 C50 C51 117.2(3)
F13 C50 C49 120.0(3)
C51 C50 C49 122.8(3)
F14 C51 C50 117.6(3)
F14 C51 C52 119.9(3)
C50 C51 C52 122.5(3)
C53 C52 C51 114.2(3)
C53 C52 C55 122.9(3)
C51 C52 C55 122.9(3)
F15 C53 C54 117.2(3)
F15 C53 C52 119.8(3)
C54 C53 C52 123.0(3)
F16 C54 C53 117.4(3)
F16 C54 C49 120.1(3)
C53 C54 C49 122.4(3)
C56 C55 C57 103.3(3)
C56 C55 C52 128.5(3)
C57 C55 C52 128.1(3)
N5 C56 C55 107.9(3)
N5 C56 H56 126.0
C55 C56 H56 126.0
N6 C57 C55 111.9(3)
N6 C57 H57 124.1
C55 C57 H57 124.1
C59 C58 C48 120.8(3)
C59 C58 H58 119.6
C48 C58 H58 119.6
C58 C59 C45 120.7(3)
C58 C59 H59 119.7
C45 C59 H59 119.7
C62 C60 C61 103.3(3)
C62 C60 C3 127.9(3)
C61 C60 C3 128.8(3)
N7 C61 C60 111.1(3)
N7 C61 H61 124.4
C60 C61 H61 124.4
N8 C62 C60 108.1(3)
N8 C62 H62 125.9
C60 C62 H62 125.9
F17 C63 C64 117.7(3)
F17 C63 C68 119.4(3)
C64 C63 C68 122.9(3)
F18 C64 C63 117.4(3)
F18 C64 C65 119.0(3)
C63 C64 C65 123.5(3)
C66 C65 C64 113.4(3)
C66 C65 C122 123.3(3)
C64 C65 C122 123.2(3)
F19 C66 C67 118.0(3)
F19 C66 C65 119.0(3)
C67 C66 C65 123.0(3)
F20 C67 C66 116.8(3)
F20 C67 C68 120.0(3)
C66 C67 C68 123.2(3)
C67 C68 C63 113.9(3)
C67 C68 C69 123.2(3)
C63 C68 C69 122.9(3)
C74 C69 C70 118.2(3)
C74 C69 C68 121.0(3)
C70 C69 C68 120.8(3)
C71 C70 C69 120.7(3)
C71 C70 H70 119.7
C69 C70 H70 119.7
C70 C71 C72 121.3(3)
C70 C71 H71 119.4
C72 C71 H71 119.4
C71 C72 C73 118.2(3)
C71 C72 C75 121.0(3)
C73 C72 C75 120.8(3)
C74 C73 C72 120.6(3)
C74 C73 H73 119.7
C72 C73 H73 119.7
C73 C74 C69 121.0(3)
C73 C74 H74 119.5
C69 C74 H74 119.5
C91 C75 C72 122.2(3)
C91 C75 C76 122.0(3)
C72 C75 C76 115.8(3)
C90 C76 C77 117.5(3)
C90 C76 C75 122.4(3)
C77 C76 C75 120.1(3)
C78 C77 C76 121.1(4)
C78 C77 H77 119.4
C76 C77 H77 119.4
C77 C78 C79 120.6(4)
C77 C78 H78 119.7
C79 C78 H78 119.7
C78 C79 C89 118.8(3)
C78 C79 C80 120.4(3)
C89 C79 C80 120.8(4)
C85 C80 C81 114.8(3)
C85 C80 C79 121.2(3)
C81 C80 C79 123.9(3)
F21 C81 C82 118.1(3)
F21 C81 C80 119.9(3)
C82 C81 C80 122.0(3)
F22 C82 C81 116.8(3)
F22 C82 C83 120.0(3)
C81 C82 C83 123.2(3)
C84 C83 C82 113.8(3)
C84 C83 C86 122.6(3)
C82 C83 C86 123.6(3)
F23 C84 C85 117.0(3)
F23 C84 C83 119.9(3)
C85 C84 C83 123.1(3)
F24 C85 C84 117.6(3)
F24 C85 C80 119.4(3)
C84 C85 C80 123.0(3)
C87 C86 C88 103.4(3)
C87 C86 C83 127.4(3)
C88 C86 C83 129.2(3)
N9 C87 C86 107.5(3)
N9 C87 H87 126.3
C86 C87 H87 126.3
N10 C88 C86 112.2(3)
N10 C88 H88 123.9
C86 C88 H88 123.9
C90 C89 C79 120.3(4)
C90 C89 H89 119.9
C79 C89 H89 119.9
C89 C90 C76 121.5(4)
C89 C90 H90 119.2
C76 C90 H90 119.2
C75 C91 C107 122.8(3)
C75 C91 C92 120.3(3)
C107 C91 C92 117.0(3)
C106 C92 C93 118.1(3)
C106 C92 C91 120.8(3)
C93 C92 C91 121.1(3)
C94 C93 C92 120.8(4)
C94 C93 H93 119.6
C92 C93 H93 119.6
C93 C94 C95 120.6(3)
C93 C94 H94 119.7
C95 C94 H94 119.7
C105 C95 C94 119.0(3)
C105 C95 C96 119.9(4)
C94 C95 C96 121.0(3)
C97 C96 C101 115.1(3)
C97 C96 C95 121.8(3)
C101 C96 C95 123.1(3)
F25 C97 C96 120.4(3)
F25 C97 C98 116.5(3)
C96 C97 C98 123.1(3)
F26 C98 C97 117.6(3)
F26 C98 C99 120.5(3)
C97 C98 C99 121.8(3)
C100 C99 C98 114.8(3)
C100 C99 C102 123.3(3)
C98 C99 C102 121.8(3)
F27 C100 C101 117.4(3)
F27 C100 C99 119.9(3)
C101 C100 C99 122.7(3)
F28 C101 C96 120.2(3)
F28 C101 C100 117.4(3)
C96 C101 C100 122.4(3)
C103 C102 C104 103.9(3)
C103 C102 C99 128.2(4)
C104 C102 C99 127.9(3)
N11 C103 C102 107.7(4)
N11 C103 H103 126.1
C102 C103 H103 126.1
N12 C104 C102 111.0(4)
N12 C104 H104 124.5
C102 C104 H104 124.5
C106 C105 C95 120.1(4)
C106 C105 H105 119.9
C95 C105 H105 119.9
C105 C106 C92 121.3(3)
C105 C106 H106 119.4
C92 C106 H106 119.4
C108 C107 C121 117.8(3)
C108 C107 C91 121.2(3)
C121 C107 C91 121.0(3)
C109 C108 C107 121.1(4)
C109 C108 H108 119.4
C107 C108 H108 119.4
C108 C109 C110 120.7(3)
C108 C109 H109 119.6
C110 C109 H109 119.6
C109 C110 C120 118.1(3)
C109 C110 C111 122.0(3)
C120 C110 C111 119.9(4)
C116 C111 C112 113.9(3)
C116 C111 C110 123.3(3)
C112 C111 C110 122.8(3)
F29 C112 C113 117.5(3)
F29 C112 C111 119.5(3)
C113 C112 C111 122.9(3)
F30 C113 C112 118.0(3)
F30 C113 C114 118.5(3)
C112 C113 C114 123.4(3)
C115 C114 C113 113.6(3)
C115 C114 C117 123.4(3)
C113 C114 C117 123.0(3)
F31 C115 C116 118.0(3)
F31 C115 C114 118.6(3)
C116 C115 C114 123.4(3)
F32 C116 C115 117.5(3)
F32 C116 C111 119.9(3)
C115 C116 C111 122.6(3)
C118 C117 C119 103.1(3)
C118 C117 C114 128.4(3)
C119 C117 C114 128.4(4)
N13 C118 C117 107.9(4)
N13 C118 H118 126.0
C117 C118 H118 126.0
N14 C119 C117 112.0(4)
N14 C119 H119 124.0
C117 C119 H119 124.0
C121 C120 C110 121.2(4)
C121 C120 H120 119.4
C110 C120 H120 119.4
C120 C121 C107 121.0(3)
C120 C121 H121 119.5
C107 C121 H121 119.5
C123 C122 C124 103.4(3)
C123 C122 C65 127.7(4)
C124 C122 C65 128.9(3)
N15 C123 C122 107.3(4)
N15 C123 H123 126.3
C122 C123 H123 126.3
N16 C124 C122 112.2(4)
N16 C124 H124 123.9
C122 C124 H124 123.9
O2 C128 N18 125.6(5)
O2 C128 H128 117.2
N18 C128 H128 117.2
N18 C129 H12G 109.5
N18 C129 H12H 109.5
H12G C129 H12H 109.5
N18 C129 H12I 109.5
H12G C129 H12I 109.5
H12H C129 H12I 109.5
N18 C130 H13A 109.5
N18 C130 H13B 109.5
H13A C130 H13B 109.5
N18 C130 H13C 109.5
H13A C130 H13C 109.5
H13B C130 H13C 109.5
O3 C131 N19 125.1(4)
O3 C131 H131 117.5
N19 C131 H131 117.5
N19 C132 H13D 109.5
N19 C132 H13E 109.5
H13D C132 H13E 109.5
N19 C132 H13F 109.5
H13D C132 H13F 109.5
H13E C132 H13F 109.5
N19 C133 H13G 109.5
N19 C133 H13H 109.5
H13G C133 H13H 109.5
N19 C133 H13I 109.5
H13G C133 H13I 109.5
H13H C133 H13I 109.5
C25 N1 N2 111.9(3)
C25 N1 H1 124.1
N2 N1 H1 124.1
C26 N2 N1 105.1(3)
C41 N3 N4 111.5(3)
C41 N3 H3 124.3
N4 N3 H3 124.3
N3 N4 C42 106.5(4)
C56 N5 N6 111.7(3)
C56 N5 H5 124.1
N6 N5 H5 124.1
C57 N6 N5 105.1(3)
C61 N7 N8 105.5(3)
C62 N8 N7 111.9(3)
C62 N8 H8A 124.0
N7 N8 H8A 124.0
C87 N9 N10 112.7(3)
C87 N9 H9A 123.7
N10 N9 H9A 123.7
C88 N10 N9 104.2(3)
N12 N11 C103 112.0(3)
N12 N11 H11A 124.0
C103 N11 H11A 124.0
C104 N12 N11 105.4(3)
C118 N13 N14 112.1(3)
C118 N13 H13 124.0
N14 N13 H13 124.0
C119 N14 N13 104.8(3)
C123 N15 N16 112.6(3)
C123 N15 H15N 123.7
N16 N15 H15N 123.7
C124 N16 N15 104.5(3)
C128 N18 C129 122.9(5)
C128 N18 C130 120.4(5)
C129 N18 C130 116.4(5)
C131 N19 C133 123.2(4)
C131 N19 C132 119.4(4)
C133 N19 C132 117.2(4)

loop_
_geom_bond_atom_site_label_1
_geom_bond_atom_site_label_2
_geom_bond_distance
C1_12 O1_12 1.248(6)
C1_12 N1_12 1.341(9)
C1_12 H1_12 0.9500
N1_12 C2_12 1.415(9)
N1_12 C3_12 1.416(10)
C2_12 H2A_12 0.9800
C2_12 H2B_12 0.9800
C2_12 H2C_12 0.9800
C3_12 H3A_12 0.9800
C3_12 H3B_12 0.9800
C3_12 H3C_12 0.9800
C1_11 O1_11 1.245(6)
C1_11 N1_11 1.344(9)
C1_11 H1_11 0.9500
N1_11 C2_11 1.415(9)
N1_11 C3_11 1.418(10)
C2_11 H2A_11 0.9800
C2_11 H2B_11 0.9800
C2_11 H2C_11 0.9800
C3_11 H3A_11 0.9800
C3_11 H3B_11 0.9800
C3_11 H3C_11 0.9800
C1_10 O1_10 1.253(6)
C1_10 N1_10 1.318(9)
C1_10 H1_10 0.9500
N1_10 C3_10 1.430(9)
N1_10 C2_10 1.442(9)
C2_10 H2A_10 0.9800
C2_10 H2B_10 0.9800
C2_10 H2C_10 0.9800
C3_10 H3A_10 0.9800
C3_10 H3B_10 0.9800
C3_10 H3C_10 0.9800
C1_9 O1_9 1.252(5)
C1_9 N1_9 1.319(8)
C1_9 H1_9 0.9500
N1_9 C3_9 1.431(9)
N1_9 C2_9 1.439(8)
C2_9 H2A_9 0.9800
C2_9 H2B_9 0.9800
C2_9 H2C_9 0.9800
C3_9 H3A_9 0.9800
C3_9 H3B_9 0.9800
C3_9 H3C_9 0.9800
C1_8 O1_8 1.248(6)
C1_8 N1_8 1.328(9)
C1_8 H1_8 0.9500
N1_8 C3_8 1.414(9)
N1_8 C2_8 1.429(9)
C2_8 H2A_8 0.9800
C2_8 H2B_8 0.9800
C2_8 H2C_8 0.9800
C3_8 H3A_8 0.9800
C3_8 H3B_8 0.9800
C3_8 H3C_8 0.9800
C1_7 O1_7 1.252(6)
C1_7 N1_7 1.319(9)
C1_7 H1_7 0.9500
N1_7 C3_7 1.421(9)
N1_7 C2_7 1.433(9)
C2_7 H2A_7 0.9800
C2_7 H2B_7 0.9800
C2_7 H2C_7 0.9800
C3_7 H3A_7 0.9800
C3_7 H3B_7 0.9800
C3_7 H3C_7 0.9800
C1_6 O1_6 1.231(4)
C1_6 N1_6 1.358(7)
C1_6 H1_6 0.9500
N1_6 C2_6 1.397(7)
N1_6 C3_6 1.400(7)
C2_6 H2A_6 0.9800
C2_6 H2B_6 0.9800
C2_6 H2C_6 0.9800
C3_6 H3A_6 0.9800
C3_6 H3B_6 0.9800
C3_6 H3C_6 0.9800
C1_5 O1_5 1.247(7)
C1_5 N1_5 1.330(10)
C1_5 H1_5 0.9500
N1_5 C3_5 1.411(10)
N1_5 C2_5 1.430(10)
C2_5 H2A_5 0.9800
C2_5 H2B_5 0.9800
C2_5 H2C_5 0.9800
C3_5 H3A_5 0.9800
C3_5 H3B_5 0.9800
C3_5 H3C_5 0.9800
C1_4 O1_4 1.251(3)
C1_4 N1_4 1.312(5)
C1_4 H1_4 0.9500
N1_4 C3_4 1.415(6)
N1_4 C2_4 1.459(6)
C2_4 H2A_4 0.9800
C2_4 H2B_4 0.9800
C2_4 H2C_4 0.9800
C3_4 H3A_4 0.9800
C3_4 H3B_4 0.9800
C3_4 H3C_4 0.9800
C1_2 O1_2 1.254(6)
C1_2 N1_2 1.327(9)
C1_2 H1_2 0.9500
N1_2 C2_2 1.423(10)
N1_2 C3_2 1.424(9)
C2_2 H2A_2 0.9800
C2_2 H2B_2 0.9800
C2_2 H2C_2 0.9800
C3_2 H3A_2 0.9800
C3_2 H3B_2 0.9800
C3_2 H3C_2 0.9800
C1_1 O1_1 1.254(4)
C1_1 N1_1 1.331(8)
C1_1 H1_1 0.9500
N1_1 C3_1 1.421(9)
N1_1 C2_1 1.427(8)
C2_1 H2A_1 0.9800
C2_1 H2B_1 0.9800
C2_1 H2C_1 0.9800
C3_1 H3A_1 0.9800
C3_1 H3B_1 0.9800
C3_1 H3C_1 0.9800
C1 F1 1.343(4)
C1 C6 1.378(5)
C1 C2 1.385(6)
C2 F2 1.336(4)
C2 C3 1.388(5)
C3 C4 1.390(5)
C3 C60 1.456(5)
C4 F3 1.350(5)
C4 C5 1.371(6)
C5 F4 1.346(5)
C5 C6 1.393(5)
C6 C7 1.477(5)
C7 C8 1.390(6)
C7 C12 1.400(6)
C8 C9 1.375(5)
C8 H8 0.9500
C9 C10 1.402(5)
C9 H9 0.9500
C10 C11 1.384(5)
C10 C13 1.481(5)
C11 C12 1.376(5)
C11 H11 0.9500
C12 H12 0.9500
C13 C29 1.362(5)
C13 C14 1.495(5)
C14 C15 1.389(5)
C14 C28 1.398(5)
C15 C16 1.375(5)
C15 H15 0.9500
C16 C17 1.391(5)
C16 H16 0.9500
C17 C27 1.394(5)
C17 C18 1.488(5)
C18 C19 1.387(5)
C18 C23 1.390(5)
C19 F5 1.346(4)
C19 C20 1.383(5)
C20 F6 1.354(4)
C20 C21 1.385(5)
C21 C22 1.389(5)
C21 C24 1.476(5)
C22 F7 1.353(4)
C22 C23 1.367(5)
C23 F8 1.352(4)
C24 C25 1.373(5)
C24 C26 1.416(5)
C25 N1 1.336(5)
C25 H25 0.9500
C26 N2 1.320(5)
C26 H26 0.9500
C27 C28 1.368(5)
C27 H27 0.9500
C28 H28 0.9500
C29 C45 1.478(5)
C29 C30 1.503(5)
C30 C31 1.393(5)
C30 C44 1.395(5)
C31 C32 1.382(5)
C31 H31 0.9500
C32 C33 1.391(5)
C32 H32 0.9500
C33 C43 1.389(5)
C33 C34 1.496(5)
C34 C35 1.376(5)
C34 C39 1.386(5)
C35 F9 1.343(4)
C35 C36 1.394(5)
C36 F10 1.340(4)
C36 C37 1.393(5)
C37 C38 1.392(5)
C37 C40 1.471(5)
C38 F11 1.356(4)
C38 C39 1.372(5)
C39 F12 1.350(4)
C40 C42 1.392(6)
C40 C41 1.396(6)
C41 N3 1.322(6)
C41 H41 0.9500
C42 N4 1.342(5)
C42 H42 0.9500
C43 C44 1.381(5)
C43 H43 0.9500
C44 H44 0.9500
C45 C46 1.394(5)
C45 C59 1.400(5)
C46 C47 1.372(5)
C46 H46 0.9500
C47 C48 1.398(5)
C47 H47 0.9500
C48 C58 1.393(5)
C48 C49 1.488(5)
C49 C54 1.385(5)
C49 C50 1.385(5)
C50 F13 1.354(4)
C50 C51 1.375(5)
C51 F14 1.341(4)
C51 C52 1.399(5)
C52 C53 1.395(5)
C52 C55 1.455(5)
C53 F15 1.344(4)
C53 C54 1.375(5)
C54 F16 1.340(4)
C55 C56 1.388(5)
C55 C57 1.404(5)
C56 N5 1.331(5)
C56 H56 0.9500
C57 N6 1.324(5)
C57 H57 0.9500
C58 C59 1.385(5)
C58 H58 0.9500
C59 H59 0.9500
C60 C62 1.383(5)
C60 C61 1.420(5)
C61 N7 1.324(5)
C61 H61 0.9500
C62 N8 1.329(5)
C62 H62 0.9500
C63 F17 1.347(4)
C63 C64 1.365(5)
C63 C68 1.391(5)
C64 F18 1.355(4)
C64 C65 1.395(5)
C65 C66 1.391(5)
C65 C122 1.468(5)
C66 F19 1.351(4)
C66 C67 1.373(5)
C67 F20 1.350(4)
C67 C68 1.387(5)
C68 C69 1.489(5)
C69 C74 1.389(5)
C69 C70 1.401(5)
C70 C71 1.377(5)
C70 H70 0.9500
C71 C72 1.390(5)
C71 H71 0.9500
C72 C73 1.397(5)
C72 C75 1.485(5)
C73 C74 1.386(5)
C73 H73 0.9500
C74 H74 0.9500
C75 C91 1.358(5)
C75 C76 1.493(5)
C76 C90 1.386(6)
C76 C77 1.399(5)
C77 C78 1.376(6)
C77 H77 0.9500
C78 C79 1.383(6)
C78 H78 0.9500
C79 C89 1.391(6)
C79 C80 1.501(5)
C80 C85 1.385(6)
C80 C81 1.389(5)
C81 F21 1.344(4)
C81 C82 1.385(5)
C82 F22 1.356(4)
C82 C83 1.398(5)
C83 C84 1.390(5)
C83 C86 1.474(5)
C84 F23 1.345(4)
C84 C85 1.373(6)
C85 F24 1.354(4)
C86 C87 1.385(5)
C86 C88 1.410(5)
C87 N9 1.330(5)
C87 H87 0.9500
C88 N10 1.323(5)
C88 H88 0.9500
C89 C90 1.378(6)
C89 H89 0.9500
C90 H90 0.9500
C91 C107 1.488(5)
C91 C92 1.499(5)
C92 C106 1.386(6)
C92 C93 1.395(5)
C93 C94 1.379(5)
C93 H93 0.9500
C94 C95 1.388(6)
C94 H94 0.9500
C95 C105 1.388(6)
C95 C96 1.497(5)
C96 C97 1.382(5)
C96 C101 1.384(5)
C97 F25 1.350(4)
C97 C98 1.386(5)
C98 F26 1.333(4)
C98 C99 1.400(5)
C99 C100 1.389(5)
C99 C102 1.471(5)
C100 F27 1.351(4)
C100 C101 1.387(5)
C101 F28 1.351(4)
C102 C103 1.377(6)
C102 C104 1.411(6)
C103 N11 1.342(5)
C103 H103 0.9500
C104 N12 1.334(5)
C104 H104 0.9500
C105 C106 1.383(5)
C105 H105 0.9500
C106 H106 0.9500
C107 C108 1.392(5)
C107 C121 1.396(6)
C108 C109 1.387(5)
C108 H108 0.9500
C109 C110 1.391(6)
C109 H109 0.9500
C110 C120 1.394(5)
C110 C111 1.480(5)
C111 C116 1.390(5)
C111 C112 1.392(5)
C112 F29 1.347(4)
C112 C113 1.369(5)
C113 F30 1.355(4)
C113 C114 1.389(5)
C114 C115 1.384(6)
C114 C117 1.471(5)
C115 F31 1.360(4)
C115 C116 1.380(6)
C116 F32 1.346(4)
C117 C118 1.376(6)
C117 C119 1.402(6)
C118 N13 1.333(5)
C118 H118 0.9500
C119 N14 1.324(5)
C119 H119 0.9500
C120 C121 1.376(5)
C120 H120 0.9500
C121 H121 0.9500
C122 C123 1.385(5)
C122 C124 1.402(6)
C123 N15 1.332(5)
C123 H123 0.9500
C124 N16 1.322(5)
C124 H124 0.9500
C128 O2 1.238(6)
C128 N18 1.322(7)
C128 H128 0.9500
C129 N18 1.425(7)
C129 H12G 0.9800
C129 H12H 0.9800
C129 H12I 0.9800
C130 N18 1.432(8)
C130 H13A 0.9800
C130 H13B 0.9800
C130 H13C 0.9800
C131 O3 1.241(6)
C131 N19 1.308(5)
C131 H131 0.9500
C132 N19 1.455(7)
C132 H13D 0.9800
C132 H13E 0.9800
C132 H13F 0.9800
C133 N19 1.435(6)
C133 H13G 0.9800
C133 H13H 0.9800
C133 H13I 0.9800
N1 N2 1.354(4)
N1 H1 0.8800
N3 N4 1.326(6)
N3 H3 0.8800
N5 N6 1.352(5)
N5 H5 0.8800
N7 N8 1.349(5)
N8 H8A 0.8800
N9 N10 1.354(5)
N9 H9A 0.8800
N11 N12 1.338(5)
N11 H11A 0.8800
N13 N14 1.336(5)
N13 H13 0.8800
N15 N16 1.345(5)
N15 H15N 0.8800
